data_4128261
loop_
_publ_author_name
'Nakamura, Takashi'
'Tsukuda, Shinnosuke'
'Nabeshima, Tatsuya'

_publ_section_title
;
 Double-Circularly Connected Saloph-Belt Macrocycles Generated from a
 Bis-Armed Bifunctional Monomer.
;
_journal_issue 16
_journal_name_full 'Journal of the American Chemical Society'
_journal_page_first 6462
_journal_page_last 6467
_journal_paper_doi 10.1021/jacs.9b00171
_journal_volume 141
_journal_year 2019
_chemical_formula_sum 'C168 H204 N6 O18'
_chemical_formula_weight 2595.36
_space_group_crystal_system triclinic
_space_group_IT_number 2
_space_group_name_Hall '-P 1'
_space_group_name_H-M_alt 'P -1'
_symmetry_space_group_name_Hall '-P 1'
_symmetry_space_group_name_H-M 'P -1'
_atom_sites_solution_hydrogens geom
_audit_creation_method SHELXL-2017/1
_cell_angle_alpha 61.056(2)
_cell_angle_beta 68.264(2)
_cell_angle_gamma 88.742(3)
_cell_formula_units_Z 2
_cell_length_a 20.7339(8)
_cell_length_b 22.5701(9)
_cell_length_c 22.5707(8)
_cell_measurement_reflns_used 5579
_cell_measurement_temperature 120(2)
_cell_measurement_theta_max 18.519
_cell_measurement_theta_min 2.167
_cell_volume 8423.6(6)
_computing_structure_refinement 'SHELXL-2017/1 (Sheldrick, 2017)'
_diffrn_ambient_temperature 120(2)
_diffrn_measured_fraction_theta_full 1.000
_diffrn_measured_fraction_theta_max 1.000
_diffrn_measurement_device_type 'Bruker APEX-II CCD'
_diffrn_measurement_method '\f and \w scans'
_diffrn_radiation_monochromator graphite
_diffrn_radiation_source 'fine-focus sealed tube'
_diffrn_radiation_type MoK\a
_diffrn_radiation_wavelength 0.71073
_diffrn_reflns_av_R_equivalents 0.1541
_diffrn_reflns_av_unetI/netI 0.1156
_diffrn_reflns_Laue_measured_fraction_full 1.000
_diffrn_reflns_Laue_measured_fraction_max 1.000
_diffrn_reflns_limit_h_max 18
_diffrn_reflns_limit_h_min -18
_diffrn_reflns_limit_k_max 19
_diffrn_reflns_limit_k_min -19
_diffrn_reflns_limit_l_max 19
_diffrn_reflns_limit_l_min -19
_diffrn_reflns_number 59373
_diffrn_reflns_point_group_measured_fraction_full 1.000
_diffrn_reflns_point_group_measured_fraction_max 1.000
_diffrn_reflns_theta_full 17.999
_diffrn_reflns_theta_max 17.999
_diffrn_reflns_theta_min 1.051
_exptl_absorpt_coefficient_mu 0.066
_exptl_absorpt_correction_T_max 0.7454
_exptl_absorpt_correction_T_min 0.5588
_exptl_absorpt_correction_type multi-scan
_exptl_absorpt_process_details
;    
 SADABS-2014/5 - Bruker AXS area detector scaling and absorption correction 
;
_exptl_crystal_colour colorless
_exptl_crystal_density_diffrn 1.023
_exptl_crystal_description plate
_exptl_crystal_F_000 2796
_exptl_crystal_size_max 0.100
_exptl_crystal_size_mid 0.030
_exptl_crystal_size_min 0.010
_refine_diff_density_max 0.856
_refine_diff_density_min -0.478
_refine_diff_density_rms 0.128
_refine_ls_extinction_method none
_refine_ls_goodness_of_fit_ref 1.961
_refine_ls_hydrogen_treatment constr
_refine_ls_matrix_type full
_refine_ls_number_parameters 1735
_refine_ls_number_reflns 11589
_refine_ls_number_restraints 1539
_refine_ls_restrained_S_all 1.863
_refine_ls_R_factor_all 0.2214
_refine_ls_R_factor_gt 0.1384
_refine_ls_shift/su_max 0.166
_refine_ls_shift/su_mean 0.000
_refine_ls_structure_factor_coef Fsqd
_refine_ls_weighting_details 'w=1/[\s^2^(Fo^2^)+(0.1000P)^2^] where P=(Fo^2^+2Fc^2^)/3'
_refine_ls_weighting_scheme calc
_refine_ls_wR_factor_gt 0.3468
_refine_ls_wR_factor_ref 0.3769
_reflns_Friedel_coverage 0.000
_reflns_number_gt 6021
_reflns_number_total 11589
_reflns_threshold_expression 'I > 2\s(I)'
_cod_data_source_file ja9b00171_si_002.cif
_cod_data_source_block 1202
_cod_database_code 4128261
_shelx_shelxl_version_number 2017/1
_shelx_space_group_comment
;
The symmetry employed for this shelxl refinement is uniquely defined
by the following loop, which should always be used as a source of
symmetry information in preference to the above space-group names.
They are only intended as comments.
;
_shelx_estimated_absorpt_t_min 0.993
_shelx_estimated_absorpt_t_max 0.999

loop_
_space_group_symop_operation_xyz
'x, y, z'
'-x, -y, -z'

loop_
_atom_site_label
_atom_site_type_symbol
_atom_site_fract_x
_atom_site_fract_y
_atom_site_fract_z
_atom_site_U_iso_or_equiv
_atom_site_adp_type
_atom_site_occupancy
_atom_site_site_symmetry_order
_atom_site_calc_flag
_atom_site_refinement_flags_posn
_atom_site_refinement_flags_adp
O001 O 0.6649(5) 0.5024(5) 0.0037(5) 0.044(3) Uani 1 1 d . .
O002 O 0.2417(6) 0.0551(5) 0.7018(6) 0.049(3) Uani 1 1 d . .
H199 H 0.235409 0.064010 0.663875 0.073 Uiso 1 1 calc R U
O003 O 0.0360(6) 0.1785(5) 0.4154(6) 0.049(3) Uani 1 1 d . .
O004 O 0.6686(6) 0.2717(5) 0.3748(5) 0.050(3) Uani 1 1 d . .
H200 H 0.638786 0.272049 0.411845 0.075 Uiso 1 1 calc R U
O005 O 0.1954(6) 0.2185(5) 0.6252(6) 0.050(3) Uani 1 1 d . .
H201 H 0.190166 0.207679 0.596309 0.075 Uiso 1 1 calc R U
O006 O 0.7958(6) 0.3956(6) 0.0449(6) 0.054(3) Uani 1 1 d . .
O007 O 0.5961(6) 0.4132(5) 0.3261(5) 0.047(3) Uani 1 1 d . .
H202 H 0.573092 0.382224 0.370590 0.071 Uiso 1 1 calc R U
O008 O 0.3969(5) 0.1232(5) 0.2517(6) 0.048(3) Uani 1 1 d . .
H203 H 0.428772 0.158820 0.222224 0.072 Uiso 1 1 calc R U
O009 O 0.0851(6) 0.0101(5) 0.4255(6) 0.049(3) Uani 1 1 d . .
O00A O 0.7309(6) 0.6119(5) 0.1176(5) 0.051(3) Uani 1 1 d . .
O00B O 0.2623(5) -0.0322(6) 0.2480(6) 0.054(3) Uani 1 1 d . .
O00C O 0.1501(5) 0.2839(5) 0.1472(6) 0.054(3) Uani 1 1 d . .
O00D O 0.3920(6) 0.3470(5) 0.6968(6) 0.049(3) Uani 1 1 d . .
O00E O 0.8958(6) 0.3287(5) 0.2251(6) 0.054(3) Uani 1 1 d . .
O00F O 0.1383(6) 0.3063(5) 0.7757(6) 0.057(3) Uani 1 1 d . .
O00G O 0.4010(6) 0.1636(6) 0.8150(5) 0.053(3) Uani 1 1 d . .
O00H O 0.3388(5) 0.2815(6) 0.1906(6) 0.051(3) Uani 1 1 d . .
H204 H 0.380816 0.293282 0.182136 0.076 Uiso 1 1 calc R U
O00I O 0.2407(6) -0.0532(6) 0.9387(6) 0.065(4) Uani 1 1 d . .
N22 N 0.5585(8) 0.3541(7) 0.4682(7) 0.047(4) Uani 1 1 d . .
N21 N 0.1960(7) 0.0302(7) 0.6244(7) 0.049(4) Uani 1 1 d . .
N20 N 0.1381(7) 0.1474(7) 0.5891(8) 0.044(4) Uani 1 1 d . .
N00M N 0.5245(7) 0.1866(7) 0.1845(7) 0.048(4) Uani 1 1 d . .
N00N N 0.5974(7) 0.2277(6) 0.5127(7) 0.046(4) Uani 1 1 d . .
C00O C 0.6642(7) 0.4358(8) 0.1222(8) 0.030(4) Uani 1 1 d . .
N00P N 0.4762(7) 0.3057(6) 0.1268(7) 0.044(4) Uani 1 1 d . .
C00Q C 0.1522(8) 0.1653(8) 0.3574(9) 0.037(4) Uani 1 1 d . .
C00R C 0.7295(9) 0.3122(8) 0.1689(9) 0.036(4) Uani 1 1 d . .
C63 C 0.6751(7) 0.4330(8) 0.1797(8) 0.036(4) Uani 1 1 d . .
H15 H 0.667064 0.389072 0.222386 0.044 Uiso 1 1 calc R U
C58 C 0.1588(8) 0.1248(8) 0.4295(8) 0.039(4) Uani 1 1 d . .
C00U C 0.1804(8) 0.0575(8) 0.5600(9) 0.039(4) Uani 1 1 d . .
C00V C 0.2026(9) 0.0309(7) 0.4021(8) 0.032(4) Uani 1 1 d . .
C00W C 0.6573(9) 0.4408(8) 0.3184(9) 0.036(4) Uani 1 1 d . .
C71 C 0.3388(9) 0.2605(8) 0.6921(8) 0.035(4) Uani 1 1 d . .
C66 C 0.6661(8) 0.3120(8) 0.1538(8) 0.035(4) Uani 1 1 d . .
C67 C 0.4964(9) 0.0711(8) 0.2128(8) 0.039(4) Uani 1 1 d . .
C010 C 0.1845(8) 0.0626(7) 0.4491(8) 0.032(4) Uani 1 1 d . .
C011 C 0.5705(9) 0.2480(9) 0.1583(9) 0.043(4) Uani 1 1 d . .
C012 C 0.6765(8) 0.5024(8) 0.0594(8) 0.035(4) Uani 1 1 d . .
C68 C 0.2943(9) 0.0076(7) 0.3156(8) 0.035(4) Uani 1 1 d . .
C014 C 0.1516(8) 0.1177(8) 0.5417(9) 0.039(4) Uani 1 1 d . .
C015 C 0.7823(9) 0.2742(8) 0.2600(9) 0.033(4) Uani 1 1 d . .
C61 C 0.7126(9) 0.2282(8) 0.3959(9) 0.037(4) Uani 1 1 d . .
C017 C 0.7083(8) 0.5557(8) 0.1157(9) 0.042(4) Uani 1 1 d . .
C018 C 0.5429(9) 0.3081(8) 0.1325(8) 0.039(4) Uani 1 1 d . .
C65 C 0.7261(8) 0.2704(7) 0.2396(8) 0.035(4) Uani 1 1 d . .
H16 H 0.683886 0.237424 0.276603 0.042 Uiso 1 1 calc R U
C70 C 0.2635(8) -0.0382(8) 0.8008(8) 0.041(4) Uani 1 1 d . .
C01B C 0.5154(9) 0.2980(9) 0.5415(9) 0.043(4) Uani 1 1 d . .
C01C C 0.7928(9) 0.3583(8) 0.1164(9) 0.040(4) Uani 1 1 d . .
C60 C 0.6704(9) 0.4296(9) 0.3774(10) 0.046(4) Uani 1 1 d . .
C01E C 0.6979(8) 0.4925(8) 0.1786(9) 0.039(4) Uani 1 1 d . .
C01F C 0.1526(9) 0.0088(8) 0.3870(9) 0.040(4) Uani 1 1 d . .
C72 C 0.7080(9) 0.4832(8) 0.2447(9) 0.036(4) Uani 1 1 d . .
C62 C 0.6975(8) 0.5616(8) 0.0561(9) 0.042(4) Uani 1 1 d . .
H17 H 0.704397 0.605598 0.013928 0.050 Uiso 1 1 calc R U
C59 C 0.1971(8) 0.0315(8) 0.5135(8) 0.038(4) Uani 1 1 d . .
H1 H 0.217604 -0.008543 0.525273 0.045 Uiso 1 1 calc R U
C01J C 0.4223(9) 0.0686(9) 0.2473(9) 0.040(4) Uani 1 1 d . .
C69 C 0.2078(9) 0.1793(7) 0.2927(9) 0.040(4) Uani 1 1 d . .
H31 H 0.248879 0.161380 0.296574 0.048 Uiso 1 1 calc R U
C64 C 0.8487(8) 0.3627(8) 0.1349(9) 0.043(4) Uani 1 1 d . .
H18 H 0.891787 0.394263 0.097978 0.052 Uiso 1 1 calc R U
C01M C 0.0922(9) 0.1929(8) 0.3514(9) 0.040(4) Uani 1 1 d . .
C01N C 0.2092(9) 0.2348(8) 0.7353(8) 0.039(4) Uani 1 1 d . .
C01O C 0.6373(9) 0.3720(8) 0.1285(8) 0.040(4) Uani 1 1 d . .
C01P C 0.2420(9) -0.0118(8) 0.3004(8) 0.038(4) Uani 1 1 d . .
C01Q C 0.2124(8) -0.0595(8) 0.7270(9) 0.042(4) Uani 1 1 d . .
C01R C 0.2756(8) 0.2218(8) 0.7067(8) 0.039(4) Uani 1 1 d . .
H2 H 0.279433 0.185533 0.696322 0.047 Uiso 1 1 calc R U
C01S C 0.1726(9) -0.0120(8) 0.3362(8) 0.043(4) Uani 1 1 d . .
H32 H 0.137758 -0.026703 0.325635 0.051 Uiso 1 1 calc R U
C01T C 0.7721(8) 0.2297(8) 0.3387(9) 0.038(4) Uani 1 1 d . .
C01U C 0.3697(9) 0.0099(8) 0.2774(8) 0.037(4) Uani 1 1 d . .
C01V C 0.5764(8) 0.3689(8) 0.1183(8) 0.042(4) Uani 1 1 d . .
H33 H 0.556883 0.409239 0.101113 0.051 Uiso 1 1 calc R U
C01W C 0.1450(9) 0.1900(8) 0.7506(9) 0.044(4) Uani 1 1 d . .
C01X C 0.8188(8) 0.1891(7) 0.3591(9) 0.034(4) Uani 1 1 d . .
H19 H 0.859325 0.188668 0.321614 0.041 Uiso 1 1 calc R U
C01Y C 0.7001(9) 0.1855(8) 0.4717(9) 0.044(4) Uani 1 1 d . .
C01Z C 0.5475(9) 0.1328(8) 0.1827(8) 0.042(4) Uani 1 1 d . .
H20 H 0.596898 0.133858 0.162015 0.050 Uiso 1 1 calc R U
C020 C 0.3380(10) 0.2577(8) 0.1465(9) 0.040(4) Uani 1 1 d . .
C021 C 0.8413(9) 0.3211(8) 0.2071(9) 0.038(4) Uani 1 1 d . .
C022 C 0.2405(9) -0.0131(8) 0.7415(8) 0.043(4) Uani 1 1 d . .
C023 C 0.1488(9) 0.2441(8) 0.2175(9) 0.045(4) Uani 1 1 d . .
C024 C 0.2714(9) 0.0287(7) 0.3668(8) 0.038(4) Uani 1 1 d . .
H34 H 0.305866 0.042712 0.378280 0.046 Uiso 1 1 calc R U
C025 C 0.1431(8) 0.1500(8) 0.4773(8) 0.041(5) Uani 1 1 d . .
H3 H 0.125590 0.191741 0.464300 0.049 Uiso 1 1 calc R U
C026 C 0.2090(9) 0.2174(8) 0.2224(9) 0.040(4) Uani 1 1 d . .
C027 C 0.2724(9) 0.2270(8) 0.1585(9) 0.043(4) Uani 1 1 d . .
C028 C 0.8089(9) 0.1487(8) 0.4322(9) 0.045(4) Uani 1 1 d . .
H21 H 0.843853 0.123097 0.443581 0.054 Uiso 1 1 calc R U
C029 C 0.2995(9) 0.0123(8) 0.8098(9) 0.042(4) Uani 1 1 d . .
C02A C 0.0924(8) 0.2315(7) 0.2814(9) 0.042(4) Uani 1 1 d . .
H35 H 0.051751 0.250216 0.277225 0.050 Uiso 1 1 calc R U
C02B C 0.3464(8) 0.0704(8) 0.7451(8) 0.039(4) Uani 1 1 d . .
H4 H 0.356286 0.075811 0.698009 0.047 Uiso 1 1 calc R U
C02C C 0.2242(9) -0.1557(8) 0.8331(9) 0.051(5) Uani 1 1 d . .
H5 H 0.216833 -0.203985 0.866137 0.061 Uiso 1 1 calc R U
C02D C 0.1957(8) -0.0331(9) 0.6637(9) 0.049(5) Uani 1 1 d . .
H6 H 0.183866 -0.064295 0.650771 0.059 Uiso 1 1 calc R U
C02E C 0.6219(9) 0.3806(9) 0.4527(9) 0.048(5) Uani 1 1 d . .
H22 H 0.636576 0.367407 0.491852 0.058 Uiso 1 1 calc R U
C02F C 0.4542(9) 0.3050(8) 0.5845(9) 0.041(4) Uani 1 1 d . .
H23 H 0.441575 0.349156 0.567940 0.049 Uiso 1 1 calc R U
C02G C 0.2031(10) 0.2892(9) 0.7478(8) 0.042(4) Uani 1 1 d . .
C02H C 0.5182(9) 0.0146(8) 0.2065(8) 0.044(4) Uani 1 1 d . .
H36 H 0.567402 0.015020 0.185301 0.053 Uiso 1 1 calc R U
C02I C 0.2548(9) -0.1085(8) 0.8429(8) 0.048(5) Uani 1 1 d . .
H7 H 0.270698 -0.126364 0.881673 0.058 Uiso 1 1 calc R U
C02J C 0.4694(9) 0.2815(8) 0.0869(9) 0.045(4) Uani 1 1 d . .
H24 H 0.510753 0.277130 0.053469 0.055 Uiso 1 1 calc R U
C02K C 0.4894(9) 0.1786(9) 0.6323(9) 0.046(4) Uani 1 1 d . .
H25 H 0.501803 0.134305 0.648690 0.055 Uiso 1 1 calc R U
C02L C 0.2640(9) 0.3271(8) 0.7361(8) 0.047(4) Uani 1 1 d . .
H8 H 0.259671 0.363620 0.746165 0.057 Uiso 1 1 calc R U
C02M C 0.3788(8) 0.1203(8) 0.7499(9) 0.038(4) Uani 1 1 d . .
C02N C 0.3976(9) -0.0442(8) 0.2661(8) 0.042(4) Uani 1 1 d . .
H37 H 0.365322 -0.084173 0.283676 0.050 Uiso 1 1 calc R U
C02O C 0.4613(8) 0.4370(8) 0.6831(9) 0.047(4) Uani 1 1 d . .
H95 H 0.481644 0.401418 0.714536 0.057 Uiso 1 1 calc R U
H96 H 0.460041 0.475069 0.693445 0.057 Uiso 1 1 calc R U
C02P C 0.7718(9) 0.5160(8) 0.2344(9) 0.046(4) Uani 1 1 d . .
H26 H 0.806911 0.545953 0.185758 0.055 Uiso 1 1 calc R U
C02Q C 0.0941(9) 0.1123(9) 0.6564(10) 0.053(5) Uani 1 1 d . .
H9 H 0.063755 0.071889 0.671857 0.063 Uiso 1 1 calc R U
C02R C 0.3220(9) 0.0533(9) 0.8815(9) 0.050(5) Uani 1 1 d . .
H10 H 0.315464 0.046192 0.928594 0.060 Uiso 1 1 calc R U
C02S C 0.7484(9) 0.1447(8) 0.4901(9) 0.052(5) Uani 1 1 d . .
H27 H 0.740676 0.114752 0.540555 0.062 Uiso 1 1 calc R U
C02T C 0.4089(9) 0.2495(9) 0.6527(9) 0.041(4) Uani 1 1 d . .
C02U C 0.4011(9) 0.2609(8) 0.0920(9) 0.047(4) Uani 1 1 d . .
C02V C 0.1425(10) 0.1793(9) 0.6946(10) 0.047(4) Uani 1 1 d . .
C02W C 0.4264(9) 0.1838(8) 0.6782(9) 0.037(4) Uani 1 1 d . .
C02X C 0.6312(8) 0.2525(8) 0.1674(8) 0.043(4) Uani 1 1 d . .
H38 H 0.650716 0.212131 0.184283 0.052 Uiso 1 1 calc R U
C02Y C 0.3654(9) 0.1116(9) 0.8171(10) 0.043(4) Uani 1 1 d . .
C02Z C 0.3310(10) 0.3120(9) 0.7098(8) 0.043(4) Uani 1 1 d . .
C030 C 0.6394(9) 0.1880(8) 0.5291(9) 0.050(5) Uani 1 1 d . .
H28 H 0.631424 0.159111 0.579737 0.060 Uiso 1 1 calc R U
C031 C 0.5381(10) 0.2350(9) 0.5610(10) 0.054(5) Uani 1 1 d . .
C032 C 0.0258(9) -0.0162(8) 0.4215(9) 0.055(5) Uani 1 1 d . .
H43 H -0.012942 -0.041308 0.471861 0.066 Uiso 1 1 calc R U
H44 H 0.039481 -0.049772 0.404930 0.066 Uiso 1 1 calc R U
C033 C 0.2053(9) -0.1306(8) 0.7748(9) 0.056(5) Uani 1 1 d . .
H11 H 0.186698 -0.162268 0.766119 0.067 Uiso 1 1 calc R U
C034 C 0.7342(9) 0.4616(8) 0.3665(9) 0.048(5) Uani 1 1 d . .
H29 H 0.743740 0.454020 0.407436 0.057 Uiso 1 1 calc R U
C035 C 0.2883(10) 0.0052(9) 0.8761(10) 0.050(5) Uani 1 1 d . .
C036 C 0.0885(10) 0.1315(9) 0.7106(10) 0.055(5) Uani 1 1 d . .
C037 C 0.6738(9) 0.5662(8) -0.0603(8) 0.051(5) Uani 1 1 d . .
H147 H 0.721899 0.593517 -0.082813 0.061 Uiso 1 1 calc R U
H148 H 0.638778 0.593199 -0.047268 0.061 Uiso 1 1 calc R U
C038 C 0.3874(9) 0.4064(8) 0.7056(9) 0.050(4) Uani 1 1 d . .
H97 H 0.357926 0.392423 0.757918 0.060 Uiso 1 1 calc R U
H98 H 0.366264 0.440063 0.673651 0.060 Uiso 1 1 calc R U
C039 C 0.4706(9) -0.0413(9) 0.2301(9) 0.048(5) Uani 1 1 d . .
H39 H 0.486335 -0.077906 0.222440 0.057 Uiso 1 1 calc R U
C03A C 0.6630(9) 0.5500(8) -0.1141(8) 0.052(5) Uani 1 1 d . .
H149 H 0.698341 0.522685 -0.125733 0.063 Uiso 1 1 calc R U
H150 H 0.672263 0.593884 -0.160954 0.063 Uiso 1 1 calc R U
C03B C -0.0193(8) 0.2183(9) 0.4107(9) 0.056(5) Uani 1 1 d . .
H45 H -0.044283 0.209234 0.385181 0.067 Uiso 1 1 calc R U
H46 H 0.001272 0.268242 0.381880 0.067 Uiso 1 1 calc R U
C03C C 0.3964(9) 0.2360(9) 0.0478(8) 0.059(5) Uani 1 1 d . .
H40 H 0.438577 0.238216 0.009933 0.071 Uiso 1 1 calc R U
C03D C 0.5887(9) 0.5099(8) -0.0861(8) 0.053(5) Uani 1 1 d . .
H151 H 0.579251 0.466010 -0.039245 0.064 Uiso 1 1 calc R U
H152 H 0.553237 0.537227 -0.074702 0.064 Uiso 1 1 calc R U
C03E C 0.7823(9) 0.5041(9) 0.2952(10) 0.056(5) Uani 1 1 d . .
H30 H 0.825375 0.526481 0.287536 0.068 Uiso 1 1 calc R U
C03F C 0.2707(9) 0.2048(8) 0.1129(9) 0.057(5) Uani 1 1 d . .
H41 H 0.226373 0.186528 0.119076 0.069 Uiso 1 1 calc R U
C03G C -0.0713(8) 0.1974(8) 0.4896(8) 0.052(5) Uani 1 1 d . .
H47 H -0.113188 0.218974 0.488218 0.062 Uiso 1 1 calc R U
H48 H -0.087413 0.146715 0.519923 0.062 Uiso 1 1 calc R U
C03H C 0.5099(9) 0.4647(9) 0.6028(9) 0.063(5) Uani 1 1 d . .
H99 H 0.486985 0.495969 0.571283 0.075 Uiso 1 1 calc R U
H100 H 0.516294 0.425621 0.593873 0.075 Uiso 1 1 calc R U
C03I C 0.0899(9) 0.1539(9) 0.8204(10) 0.062(5) Uani 1 1 d . .
H12 H 0.089607 0.161860 0.858201 0.074 Uiso 1 1 calc R U
C03J C 0.3321(10) 0.2081(10) 0.0575(9) 0.068(6) Uani 1 1 d . .
H42 H 0.329947 0.191377 0.026798 0.081 Uiso 1 1 calc R U
C03K C 0.7292(10) 0.6777(8) 0.0626(9) 0.070(6) Uani 1 1 d . .
H153 H 0.681544 0.679560 0.062302 0.084 Uiso 1 1 calc R U
H154 H 0.764188 0.689269 0.012752 0.084 Uiso 1 1 calc R U
C03L C 0.3995(10) 0.1558(9) 0.8808(9) 0.066(5) Uani 1 1 d . .
H101 H 0.416898 0.113683 0.906719 0.079 Uiso 1 1 calc R U
H102 H 0.350660 0.152140 0.914286 0.079 Uiso 1 1 calc R U
C03M C -0.0005(10) 0.0364(9) 0.3716(10) 0.078(6) Uani 1 1 d . .
H49 H -0.005227 0.074028 0.382798 0.093 Uiso 1 1 calc R U
H50 H -0.048694 0.015974 0.383855 0.093 Uiso 1 1 calc R U
C03N C 0.5785(10) 0.4941(10) -0.1387(9) 0.070(6) Uani 1 1 d . .
H155 H 0.616132 0.469723 -0.153023 0.084 Uiso 1 1 calc R U
H156 H 0.584472 0.538047 -0.184226 0.084 Uiso 1 1 calc R U
C03O C 0.0401(10) 0.0677(9) 0.2915(10) 0.076(6) Uani 1 1 d . .
H51 H 0.052017 0.030662 0.280038 0.091 Uiso 1 1 calc R U
H52 H 0.085050 0.096311 0.276434 0.091 Uiso 1 1 calc R U
C03P C 0.0369(10) 0.0959(10) 0.7823(10) 0.075(6) Uani 1 1 d . .
H13 H 0.000667 0.062000 0.794013 0.090 Uiso 1 1 calc R U
C03Q C 0.5083(10) 0.4510(9) -0.1096(9) 0.066(5) Uani 1 1 d . .
H157 H 0.470722 0.474589 -0.093594 0.080 Uiso 1 1 calc R U
H158 H 0.503103 0.406410 -0.065000 0.080 Uiso 1 1 calc R U
C03R C 0.1034(9) 0.3516(9) 0.0591(9) 0.073(6) Uani 1 1 d . .
H53 H 0.147804 0.386377 0.029885 0.088 Uiso 1 1 calc R U
H54 H 0.109169 0.318430 0.041477 0.088 Uiso 1 1 calc R U
C03S C 0.0513(10) 0.4229(10) -0.0349(9) 0.088(7) Uani 1 1 d . .
H55 H 0.016997 0.454160 -0.040747 0.105 Uiso 1 1 calc R U
H56 H 0.099265 0.452033 -0.067085 0.105 Uiso 1 1 calc R U
C03T C 0.1112(9) 0.3396(10) 0.7184(11) 0.081(6) Uani 1 1 d D .
H103 H 0.115484 0.314136 0.692058 0.098 Uiso 1 1 calc R U
H104 H 0.136785 0.387856 0.681761 0.098 Uiso 1 1 calc R U
C03U C 0.0891(9) 0.3137(9) 0.1409(9) 0.078(6) Uani 1 1 d . .
H57 H 0.082030 0.346163 0.159476 0.094 Uiso 1 1 calc R U
H58 H 0.046138 0.277138 0.170391 0.094 Uiso 1 1 calc R U
C03V C 0.5825(10) 0.5035(11) 0.5787(11) 0.091(6) Uani 1 1 d . .
H105 H 0.602826 0.473932 0.614044 0.109 Uiso 1 1 calc R U
H106 H 0.576181 0.545294 0.582591 0.109 Uiso 1 1 calc R U
C03W C 0.0350(10) 0.1066(10) 0.8370(11) 0.083(7) Uani 1 1 d . .
H14 H -0.002612 0.082579 0.885048 0.099 Uiso 1 1 calc R U
C03X C 0.0426(9) 0.3866(11) 0.0479(9) 0.101(7) Uani 1 1 d . .
H59 H 0.038982 0.421523 0.062970 0.121 Uiso 1 1 calc R U
H60 H -0.002065 0.351966 0.080279 0.121 Uiso 1 1 calc R U
C03Y C 0.8354(11) 0.8294(11) 0.0501(11) 0.095(7) Uani 1 1 d . .
H159 H 0.880780 0.823370 0.055367 0.114 Uiso 1 1 calc R U
H160 H 0.800230 0.824169 0.097018 0.114 Uiso 1 1 calc R U
C03Z C 0.9371(10) 0.3929(11) 0.2753(10) 0.113(7) Uani 1 1 d D .
H161 H 0.974020 0.364373 0.279161 0.135 Uiso 1 1 calc R U
H162 H 0.958724 0.441233 0.254386 0.135 Uiso 1 1 calc R U
C040 C 0.2414(12) -0.0750(11) 1.0090(10) 0.112(8) Uani 1 1 d . .
H107 H 0.232668 -0.038181 1.021272 0.134 Uiso 1 1 calc R U
H108 H 0.287567 -0.087035 1.009200 0.134 Uiso 1 1 calc R U
C041 C 0.0009(11) 0.1122(11) 0.2463(11) 0.107(8) Uani 1 1 d . .
H61 H -0.045606 0.084427 0.264286 0.129 Uiso 1 1 calc R U
H62 H -0.007972 0.151055 0.255340 0.129 Uiso 1 1 calc R U
C042 C 0.6368(11) 0.5259(11) 0.4987(11) 0.100(7) Uani 1 1 d . .
H109 H 0.614689 0.551399 0.463715 0.120 Uiso 1 1 calc R U
H110 H 0.647199 0.483917 0.496199 0.120 Uiso 1 1 calc R U
C043 C 0.0416(12) 0.3771(12) -0.0646(14) 0.117(8) Uani 1 1 d . .
H63 H 0.077829 0.347807 -0.060734 0.140 Uiso 1 1 calc R U
H64 H 0.053660 0.407982 -0.118177 0.140 Uiso 1 1 calc R U
C044 C 0.4486(11) 0.2210(11) 0.8583(10) 0.108(8) Uani 1 1 d D .
H111 H 0.430852 0.263035 0.832621 0.130 Uiso 1 1 calc R U
H112 H 0.449417 0.218402 0.903116 0.130 Uiso 1 1 calc R U
C045 C 0.7471(13) 0.7252(9) 0.0836(11) 0.119(9) Uani 1 1 d D .
H163 H 0.710911 0.754597 0.082800 0.143 Uiso 1 1 calc R U
H164 H 0.740788 0.696793 0.135915 0.143 Uiso 1 1 calc R U
C046 C 0.8363(12) 0.4929(13) -0.0795(12) 0.129(10) Uani 1 1 d . .
H165 H 0.785107 0.490428 -0.067923 0.154 Uiso 1 1 calc R U
H166 H 0.858768 0.542255 -0.107917 0.154 Uiso 1 1 calc R U
C047 C -0.0358(11) 0.2203(12) 0.5238(11) 0.110(8) Uani 1 1 d . .
H65 H -0.017348 0.270711 0.492068 0.132 Uiso 1 1 calc R U
H66 H 0.004667 0.196903 0.527612 0.132 Uiso 1 1 calc R U
C048 C 0.9045(12) 0.3883(11) 0.2267(11) 0.112(8) Uani 1 1 d D .
H167 H 0.857117 0.400303 0.241027 0.135 Uiso 1 1 calc R U
H168 H 0.933429 0.425344 0.174972 0.135 Uiso 1 1 calc R U
C049 C 0.8455(11) 0.4571(12) -0.0052(11) 0.134(10) Uani 1 1 d . .
H169 H 0.893971 0.447428 -0.014123 0.161 Uiso 1 1 calc R U
H170 H 0.838543 0.487886 0.015467 0.161 Uiso 1 1 calc R U
C04A C 0.1783(16) -0.1423(11) 1.0679(11) 0.149(10) Uani 1 1 d . .
H113 H 0.182183 -0.161929 1.116021 0.179 Uiso 1 1 calc R U
H114 H 0.133423 -0.124906 1.074282 0.179 Uiso 1 1 calc R U
C04B C 0.4964(12) 0.4364(13) -0.1635(12) 0.138(10) Uani 1 1 d . .
H171 H 0.449220 0.408004 -0.139717 0.207 Uiso 1 1 calc R U
H172 H 0.499848 0.480034 -0.207344 0.207 Uiso 1 1 calc R U
H173 H 0.532302 0.411700 -0.178685 0.207 Uiso 1 1 calc R U
C04C C 0.0314(10) 0.3369(13) 0.7632(12) 0.138(9) Uani 1 1 d D .
H115 H 0.006152 0.288411 0.799235 0.165 Uiso 1 1 calc R U
H116 H 0.027654 0.361033 0.790741 0.165 Uiso 1 1 calc R U
C04D C 0.2504(15) 0.0086(15) 0.1879(12) 0.198(16) Uani 1 1 d . .
H67 H 0.269128 0.057286 0.168826 0.238 Uiso 1 1 calc R U
H68 H 0.198673 0.003389 0.202035 0.238 Uiso 1 1 calc R U
C04E C 0.3655(14) -0.0015(16) 0.1003(13) 0.156(10) Uani 1 1 d . .
H69 H 0.382595 -0.011614 0.059541 0.187 Uiso 1 1 calc R U
H70 H 0.373238 -0.039577 0.142228 0.187 Uiso 1 1 calc R U
C04F C 0.2849(12) -0.0079(16) 0.1254(12) 0.161(11) Uani 1 1 d . .
H71 H 0.263570 -0.055451 0.143279 0.193 Uiso 1 1 calc R U
H72 H 0.274603 0.024051 0.082328 0.193 Uiso 1 1 calc R U
C04G C 0.8121(14) 0.7685(18) 0.0447(16) 0.237(18) Uani 1 1 d D .
H174 H 0.821823 0.788277 -0.008315 0.284 Uiso 1 1 calc R U
H175 H 0.846339 0.737747 0.054196 0.284 Uiso 1 1 calc R U
C04H C 0.0360(13) 0.1389(13) 0.1705(12) 0.137(10) Uani 1 1 d . .
H73 H 0.052866 0.101026 0.162307 0.164 Uiso 1 1 calc R U
H74 H 0.078306 0.173264 0.151290 0.164 Uiso 1 1 calc R U
C04I C 0.865(2) 0.465(2) -0.1246(17) 0.29(2) Uani 1 1 d . .
H176 H 0.838543 0.417287 -0.100903 0.346 Uiso 1 1 calc R U
H177 H 0.915267 0.462813 -0.134021 0.346 Uiso 1 1 calc R U
C04J C 0.5230(12) 0.2241(16) 0.8066(16) 0.192(14) Uani 1 1 d D .
H117 H 0.534288 0.177427 0.829096 0.230 Uiso 1 1 calc R U
H118 H 0.521664 0.234422 0.759236 0.230 Uiso 1 1 calc R U
C04K C 0.3035(18) -0.3321(15) 1.0490(13) 0.31(3) Uani 1 1 d D .
H119 H 0.299707 -0.373638 1.045938 0.472 Uiso 1 1 calc R U
H120 H 0.346437 -0.299060 1.007559 0.472 Uiso 1 1 calc R U
H121 H 0.306012 -0.344568 1.096089 0.472 Uiso 1 1 calc R U
C04L C 0.5036(14) 0.0738(13) 0.0273(13) 0.136(9) Uani 1 1 d . .
H75 H 0.515531 0.030425 0.059366 0.164 Uiso 1 1 calc R U
H76 H 0.509030 0.073473 -0.017979 0.164 Uiso 1 1 calc R U
C04N C -0.0090(12) 0.1748(14) 0.1228(12) 0.191(15) Uani 1 1 d . .
H77 H 0.020487 0.191809 0.070277 0.286 Uiso 1 1 calc R U
H78 H -0.050293 0.141049 0.140004 0.286 Uiso 1 1 calc R U
H79 H -0.024780 0.213493 0.128956 0.286 Uiso 1 1 calc R U
C04O C -0.0905(16) 0.2024(14) 0.6043(13) 0.165(12) Uani 1 1 d . .
H80 H -0.130989 0.225694 0.600520 0.198 Uiso 1 1 calc R U
H81 H -0.108757 0.152000 0.636100 0.198 Uiso 1 1 calc R U
C04P C 0.8811(16) 0.9559(13) 0.003(2) 0.24(2) Uani 1 1 d . .
H178 H 0.887687 1.003756 -0.035934 0.361 Uiso 1 1 calc R U
H179 H 0.850133 0.949818 0.051501 0.361 Uiso 1 1 calc R U
H180 H 0.927115 0.945071 0.003334 0.361 Uiso 1 1 calc R U
C04Q C 0.8457(14) 0.9051(16) -0.0120(13) 0.159(10) Uani 1 1 d . .
H181 H 0.799427 0.916035 -0.012614 0.191 Uiso 1 1 calc R U
H182 H 0.876605 0.911276 -0.060904 0.191 Uiso 1 1 calc R U
C04R C 0.5585(17) 0.1336(14) 0.0040(16) 0.188(12) Uani 1 1 d . .
H82 H 0.605918 0.127994 -0.021525 0.282 Uiso 1 1 calc R U
H83 H 0.549137 0.177261 -0.029617 0.282 Uiso 1 1 calc R U
H84 H 0.555670 0.134007 0.048101 0.282 Uiso 1 1 calc R U
C04S C -0.0007(10) 0.3732(16) 0.7052(13) 0.204(12) Uani 1 1 d D U
H122 H 0.020653 0.423047 0.674062 0.245 Uiso 1 1 calc R U
H123 H 0.011212 0.353828 0.672233 0.245 Uiso 1 1 calc R U
C04T C -0.0312(15) 0.3279(16) -0.0303(19) 0.226(16) Uani 1 1 d . .
H85 H -0.026934 0.302927 -0.056660 0.339 Uiso 1 1 calc R U
H86 H -0.043838 0.294743 0.022390 0.339 Uiso 1 1 calc R U
H87 H -0.068185 0.355362 -0.035478 0.339 Uiso 1 1 calc R U
C04U C 0.7078(12) 0.5719(14) 0.4724(13) 0.160(11) Uani 1 1 d . .
H124 H 0.738813 0.583621 0.421741 0.240 Uiso 1 1 calc R U
H125 H 0.698364 0.614290 0.473169 0.240 Uiso 1 1 calc R U
H126 H 0.730933 0.546685 0.505711 0.240 Uiso 1 1 calc R U
C04V C -0.0542(17) 0.2261(19) 0.6391(16) 0.220(16) Uani 1 1 d . .
H88 H -0.041780 0.277050 0.612229 0.264 Uiso 1 1 calc R U
H89 H -0.010654 0.207030 0.638708 0.264 Uiso 1 1 calc R U
C04Y C 0.8595(16) 0.5925(14) -0.2428(15) 0.171(12) Uani 1 1 d . .
H183 H 0.905749 0.616758 -0.254847 0.205 Uiso 1 1 calc R U
H184 H 0.822575 0.604384 -0.209545 0.205 Uiso 1 1 calc R U
C04Z C 0.2401(14) -0.3002(14) 1.0452(17) 0.199(14) Uani 1 1 d D .
H127 H 0.196885 -0.334065 1.086624 0.239 Uiso 1 1 calc R U
H128 H 0.237316 -0.288550 0.998081 0.239 Uiso 1 1 calc R U
C050 C 0.8571(17) 0.5137(14) -0.1982(14) 0.182(13) Uani 1 1 d . .
H185 H 0.893181 0.505019 -0.234984 0.218 Uiso 1 1 calc R U
H186 H 0.810991 0.492797 -0.190153 0.218 Uiso 1 1 calc R U
C051 C -0.1123(19) 0.1960(19) 0.7225(15) 0.29(2) Uani 1 1 d . .
H90 H -0.093252 0.208883 0.749312 0.429 Uiso 1 1 calc R U
H91 H -0.155016 0.215094 0.721392 0.429 Uiso 1 1 calc R U
H92 H -0.124112 0.145572 0.747683 0.429 Uiso 1 1 calc R U
C052 C 0.2427(18) -0.2333(14) 1.0499(18) 0.218(15) Uani 1 1 d D .
H129 H 0.282200 -0.197217 1.004752 0.262 Uiso 1 1 calc R U
H130 H 0.252498 -0.243513 1.093268 0.262 Uiso 1 1 calc R U
C053 C 0.168(2) -0.2033(16) 1.058(2) 0.234(16) Uani 1 1 d . .
H131 H 0.159988 -0.187917 1.012196 0.281 Uiso 1 1 calc R U
H132 H 0.127493 -0.239378 1.100803 0.281 Uiso 1 1 calc R U
C054 C 0.4218(17) 0.0721(19) 0.070(2) 0.220(15) Uani 1 1 d . .
H93 H 0.407744 0.112879 0.036812 0.264 Uiso 1 1 calc R U
H94 H 0.416072 0.075885 0.113742 0.264 Uiso 1 1 calc R U
C055 C 0.8491(17) 0.6226(16) -0.3163(15) 0.219(15) Uani 1 1 d . .
H187 H 0.851799 0.672577 -0.338235 0.328 Uiso 1 1 calc R U
H188 H 0.886199 0.613364 -0.351151 0.328 Uiso 1 1 calc R U
H189 H 0.802619 0.600929 -0.305627 0.328 Uiso 1 1 calc R U
C056 C -0.0799(11) 0.3646(18) 0.7414(14) 0.241(14) Uani 1 1 d D U
H133 H -0.092749 0.381141 0.776924 0.289 Uiso 1 1 calc R U
H134 H -0.102315 0.315347 0.768846 0.289 Uiso 1 1 calc R U
C057 C 0.5807(14) 0.273(2) 0.789(2) 0.41(3) Uani 1 1 d D .
H135 H 0.582115 0.262752 0.836547 0.489 Uiso 1 1 calc R U
H136 H 0.570220 0.319474 0.765887 0.489 Uiso 1 1 calc R U
C74 C -0.1859(14) 0.390(2) 0.708(2) 0.37(3) Uani 1 1 d D U
H137 H -0.200946 0.417749 0.668245 0.559 Uiso 1 1 calc R U
H138 H -0.200414 0.340971 0.727608 0.559 Uiso 1 1 calc R U
H139 H -0.207859 0.400015 0.748367 0.559 Uiso 1 1 calc R U
C73 C -0.1063(12) 0.408(2) 0.6787(16) 0.296(18) Uani 1 1 d D U
H140 H -0.091580 0.457727 0.658521 0.356 Uiso 1 1 calc R U
H141 H -0.084127 0.398618 0.637739 0.356 Uiso 1 1 calc R U
C75 C 0.8818(16) 0.3826(16) 0.4052(12) 0.318(18) Uani 1 1 d D U
H190 H 0.881867 0.432364 0.386514 0.382 Uiso 1 1 calc R U
H191 H 0.927235 0.373453 0.409551 0.382 Uiso 1 1 calc R U
C76 C 0.819(2) 0.3636(18) 0.5353(14) 0.31(2) Uani 1 1 d D U
H205 H 0.779222 0.335115 0.583542 0.469 Uiso 1 1 calc R U
H206 H 0.863464 0.359170 0.541718 0.469 Uiso 1 1 calc R U
H207 H 0.813834 0.411965 0.514550 0.469 Uiso 1 1 calc R U
C77 C 0.8763(15) 0.3658(17) 0.3509(11) 0.32(2) Uani 1 1 d D U
H195 H 0.834151 0.381961 0.342162 0.381 Uiso 1 1 calc R U
H196 H 0.866260 0.314858 0.375535 0.381 Uiso 1 1 calc R U
C78 C 0.8199(18) 0.3399(18) 0.4834(13) 0.300(17) Uani 1 1 d D U
H197 H 0.774496 0.343500 0.478021 0.360 Uiso 1 1 calc R U
H198 H 0.824113 0.290719 0.505183 0.360 Uiso 1 1 calc R U
C79 C 0.656(3) 0.266(5) 0.674(4) 0.63(6) Uani 1 1 d D .
H208 H 0.704510 0.266962 0.643261 0.942 Uiso 1 1 calc R U
H209 H 0.625652 0.222599 0.693322 0.942 Uiso 1 1 calc R U
H210 H 0.638336 0.304782 0.642956 0.942 Uiso 1 1 calc R U
C80 C 0.6553(13) 0.273(4) 0.738(2) 0.58(6) Uani 1 1 d D .
H145 H 0.687068 0.316762 0.717100 0.701 Uiso 1 1 calc R U
H146 H 0.674397 0.234664 0.767413 0.701 Uiso 1 1 calc R U

loop_
_atom_site_aniso_label
_atom_site_aniso_U_11
_atom_site_aniso_U_22
_atom_site_aniso_U_33
_atom_site_aniso_U_23
_atom_site_aniso_U_13
_atom_site_aniso_U_12
O001 0.056(8) 0.044(7) 0.041(7) -0.020(5) -0.030(6) 0.018(6)
O002 0.087(9) 0.037(6) 0.052(8) -0.023(6) -0.057(7) 0.035(7)
O003 0.048(8) 0.055(8) 0.049(6) -0.027(6) -0.026(6) 0.021(6)
O004 0.064(9) 0.050(8) 0.046(7) -0.030(7) -0.028(7) 0.033(7)
O005 0.072(9) 0.054(8) 0.047(7) -0.037(7) -0.031(6) 0.019(6)
O006 0.057(9) 0.065(8) 0.050(7) -0.028(6) -0.034(6) 0.024(7)
O007 0.043(7) 0.054(9) 0.051(8) -0.026(7) -0.027(7) 0.012(6)
O008 0.055(8) 0.039(7) 0.055(9) -0.024(7) -0.028(7) 0.023(6)
O009 0.054(7) 0.061(8) 0.061(8) -0.044(7) -0.034(7) 0.023(7)
O00A 0.068(9) 0.043(7) 0.048(7) -0.031(6) -0.021(7) 0.015(7)
O00B 0.052(8) 0.089(9) 0.057(8) -0.055(7) -0.036(7) 0.037(7)
O00C 0.047(8) 0.064(8) 0.045(6) -0.015(6) -0.030(6) 0.024(6)
O00D 0.055(7) 0.060(8) 0.064(8) -0.046(7) -0.038(7) 0.025(6)
O00E 0.050(8) 0.047(7) 0.067(8) -0.021(7) -0.038(7) 0.014(7)
O00F 0.052(7) 0.077(9) 0.073(9) -0.060(7) -0.028(7) 0.028(7)
O00G 0.064(9) 0.075(8) 0.042(7) -0.041(7) -0.027(7) 0.016(7)
O00H 0.059(8) 0.037(8) 0.066(8) -0.026(7) -0.036(7) 0.013(8)
O00I 0.106(10) 0.057(8) 0.033(6) -0.026(6) -0.025(7) 0.019(7)
N22 0.057(9) 0.062(9) 0.040(7) -0.032(6) -0.028(7) 0.023(7)
N21 0.075(11) 0.047(8) 0.050(9) -0.028(7) -0.046(8) 0.027(9)
N20 0.062(11) 0.051(10) 0.056(8) -0.040(8) -0.044(8) 0.037(8)
N00M 0.064(10) 0.037(7) 0.066(10) -0.027(8) -0.051(9) 0.023(7)
N00N 0.050(9) 0.049(9) 0.053(9) -0.032(8) -0.027(7) 0.028(7)
C00O 0.028(10) 0.034(7) 0.032(8) -0.019(7) -0.013(8) 0.011(7)
N00P 0.045(9) 0.034(9) 0.056(10) -0.020(7) -0.028(8) 0.009(7)
C00Q 0.038(9) 0.042(10) 0.045(7) -0.025(8) -0.029(7) 0.016(8)
C00R 0.045(9) 0.042(11) 0.048(8) -0.036(7) -0.029(7) 0.021(7)
C63 0.038(11) 0.039(8) 0.038(9) -0.022(8) -0.019(9) 0.019(8)
C58 0.053(12) 0.035(9) 0.050(8) -0.027(7) -0.034(8) 0.018(8)
C00U 0.052(12) 0.038(9) 0.046(9) -0.026(8) -0.034(9) 0.022(8)
C00V 0.050(8) 0.019(9) 0.030(9) -0.010(8) -0.024(8) 0.013(8)
C00W 0.040(9) 0.038(11) 0.048(7) -0.029(8) -0.030(7) 0.023(7)
C71 0.051(8) 0.052(11) 0.031(9) -0.031(8) -0.033(7) 0.028(7)
C66 0.048(10) 0.036(8) 0.032(10) -0.019(9) -0.026(8) 0.014(7)
C67 0.041(8) 0.038(9) 0.056(11) -0.029(9) -0.032(9) 0.019(7)
C010 0.041(11) 0.026(9) 0.040(9) -0.018(7) -0.026(8) 0.009(8)
C011 0.058(11) 0.044(8) 0.063(12) -0.038(10) -0.044(10) 0.021(7)
C012 0.029(11) 0.040(7) 0.035(8) -0.017(7) -0.015(8) 0.005(8)
C68 0.044(7) 0.030(10) 0.044(10) -0.020(8) -0.030(7) 0.018(8)
C014 0.049(12) 0.045(10) 0.053(9) -0.034(8) -0.039(9) 0.021(8)
C015 0.044(9) 0.036(10) 0.042(7) -0.030(7) -0.028(6) 0.027(7)
C61 0.054(11) 0.027(10) 0.044(7) -0.023(8) -0.027(7) 0.017(8)
C017 0.045(12) 0.040(8) 0.047(9) -0.025(7) -0.022(9) 0.015(8)
C018 0.047(10) 0.037(8) 0.041(11) -0.020(9) -0.026(9) 0.012(8)
C65 0.038(9) 0.043(10) 0.046(8) -0.033(8) -0.025(7) 0.027(8)
C70 0.064(12) 0.041(8) 0.026(9) -0.017(7) -0.028(9) 0.029(8)
C01B 0.060(10) 0.060(9) 0.035(9) -0.037(7) -0.030(7) 0.034(7)
C01C 0.047(9) 0.034(10) 0.048(8) -0.022(7) -0.029(7) 0.028(7)
C60 0.046(10) 0.070(12) 0.052(7) -0.044(8) -0.031(7) 0.031(8)
C01E 0.048(11) 0.040(8) 0.049(8) -0.031(7) -0.028(8) 0.026(8)
C01F 0.051(8) 0.041(11) 0.051(11) -0.032(9) -0.033(8) 0.026(9)
C72 0.046(9) 0.030(10) 0.052(7) -0.030(8) -0.029(7) 0.023(7)
C62 0.047(12) 0.038(9) 0.043(9) -0.022(8) -0.019(9) 0.007(9)
C59 0.047(11) 0.041(10) 0.045(9) -0.027(8) -0.031(9) 0.021(9)
C01J 0.043(7) 0.043(9) 0.053(11) -0.030(9) -0.031(8) 0.022(6)
C69 0.048(10) 0.043(11) 0.050(7) -0.031(9) -0.030(7) 0.019(9)
C64 0.025(9) 0.060(11) 0.041(8) -0.026(8) -0.012(7) 0.023(8)
C01M 0.042(9) 0.041(11) 0.050(7) -0.027(9) -0.027(6) 0.018(8)
C01N 0.052(8) 0.043(10) 0.036(10) -0.027(9) -0.024(8) 0.023(7)
C01O 0.052(11) 0.036(7) 0.042(11) -0.018(8) -0.032(9) 0.013(7)
C01P 0.047(8) 0.041(11) 0.035(10) -0.020(8) -0.023(8) 0.009(9)
C01Q 0.061(12) 0.045(8) 0.048(10) -0.035(8) -0.035(9) 0.035(9)
C01R 0.052(8) 0.044(11) 0.046(11) -0.033(9) -0.032(9) 0.026(8)
C01S 0.040(8) 0.054(12) 0.053(11) -0.038(9) -0.023(8) 0.009(9)
C01T 0.043(10) 0.045(10) 0.044(7) -0.028(7) -0.030(6) 0.022(8)
C01U 0.048(7) 0.044(9) 0.045(10) -0.030(9) -0.036(8) 0.020(7)
C01V 0.048(11) 0.037(9) 0.048(11) -0.020(10) -0.028(10) 0.011(8)
C01W 0.046(9) 0.057(11) 0.046(8) -0.037(9) -0.021(7) 0.024(8)
C01X 0.039(10) 0.039(11) 0.053(8) -0.033(8) -0.035(8) 0.016(8)
C01Y 0.060(11) 0.042(11) 0.046(7) -0.029(8) -0.030(7) 0.026(9)
C01Z 0.047(10) 0.039(9) 0.064(12) -0.028(10) -0.044(9) 0.018(7)
C020 0.054(8) 0.023(10) 0.034(10) -0.002(8) -0.027(7) 0.007(9)
C021 0.041(9) 0.048(11) 0.044(8) -0.033(7) -0.023(7) 0.024(7)
C022 0.074(13) 0.035(7) 0.038(10) -0.023(7) -0.037(9) 0.034(9)
C023 0.041(10) 0.046(11) 0.043(7) -0.014(9) -0.027(7) 0.009(9)
C024 0.050(9) 0.039(11) 0.041(10) -0.023(8) -0.030(8) 0.015(9)
C025 0.055(12) 0.044(10) 0.058(9) -0.034(8) -0.048(9) 0.028(9)
C026 0.036(8) 0.042(11) 0.049(7) -0.022(8) -0.027(6) 0.006(8)
C027 0.049(8) 0.040(11) 0.042(9) -0.016(8) -0.028(7) 0.013(8)
C028 0.050(11) 0.056(12) 0.060(9) -0.038(9) -0.042(8) 0.030(9)
C029 0.060(12) 0.046(9) 0.036(8) -0.022(7) -0.036(8) 0.031(7)
C02A 0.033(10) 0.041(11) 0.052(7) -0.018(9) -0.027(7) 0.019(9)
C02B 0.060(12) 0.052(10) 0.027(8) -0.029(7) -0.028(8) 0.033(7)
C02C 0.070(14) 0.039(10) 0.040(11) -0.018(9) -0.024(10) 0.027(10)
C02D 0.071(13) 0.051(9) 0.052(10) -0.035(8) -0.043(10) 0.033(10)
C02E 0.057(10) 0.067(12) 0.054(8) -0.047(8) -0.033(8) 0.032(8)
C02F 0.048(10) 0.057(10) 0.046(9) -0.040(7) -0.029(7) 0.027(8)
C02G 0.058(8) 0.053(11) 0.037(11) -0.034(9) -0.027(9) 0.027(8)
C02H 0.046(10) 0.042(10) 0.065(12) -0.033(10) -0.038(10) 0.025(7)
C02I 0.078(14) 0.041(8) 0.025(10) -0.014(8) -0.026(9) 0.028(9)
C02J 0.050(9) 0.038(11) 0.043(11) -0.012(9) -0.026(9) 0.007(9)
C02K 0.057(11) 0.061(10) 0.048(9) -0.041(7) -0.032(7) 0.035(8)
C02L 0.057(8) 0.057(12) 0.047(11) -0.040(10) -0.022(10) 0.022(8)
C02M 0.043(10) 0.051(9) 0.044(7) -0.032(6) -0.031(7) 0.037(7)
C02N 0.054(9) 0.038(9) 0.051(11) -0.023(9) -0.039(9) 0.022(8)
C02O 0.060(10) 0.052(11) 0.064(10) -0.041(10) -0.045(8) 0.030(8)
C02P 0.052(10) 0.046(11) 0.049(9) -0.027(9) -0.027(8) 0.009(8)
C02Q 0.060(14) 0.059(13) 0.061(9) -0.041(10) -0.033(9) 0.025(10)
C02R 0.063(13) 0.065(11) 0.042(9) -0.032(7) -0.035(8) 0.029(8)
C02S 0.064(12) 0.046(11) 0.051(9) -0.024(9) -0.030(8) 0.028(9)
C02T 0.050(9) 0.052(9) 0.048(10) -0.037(7) -0.031(7) 0.027(7)
C02U 0.050(8) 0.051(12) 0.036(10) -0.010(9) -0.028(8) 0.005(9)
C02V 0.057(11) 0.054(12) 0.049(8) -0.038(9) -0.025(7) 0.022(8)
C02W 0.049(10) 0.057(8) 0.040(8) -0.039(6) -0.032(6) 0.033(7)
C02X 0.052(11) 0.044(9) 0.048(11) -0.023(10) -0.036(10) 0.014(8)
C02Y 0.053(12) 0.059(10) 0.045(8) -0.035(7) -0.037(8) 0.028(8)
C02Z 0.054(8) 0.059(11) 0.039(11) -0.038(10) -0.023(10) 0.019(8)
C030 0.063(12) 0.064(12) 0.043(9) -0.031(9) -0.037(8) 0.037(9)
C031 0.066(12) 0.062(10) 0.050(10) -0.036(7) -0.032(7) 0.035(8)
C032 0.056(11) 0.058(12) 0.071(12) -0.041(10) -0.035(10) 0.017(9)
C033 0.089(14) 0.047(8) 0.058(11) -0.036(8) -0.045(11) 0.041(10)
C034 0.060(11) 0.067(13) 0.052(9) -0.044(9) -0.039(8) 0.031(8)
C035 0.071(13) 0.053(10) 0.032(7) -0.019(7) -0.032(8) 0.025(8)
C036 0.061(12) 0.065(13) 0.056(9) -0.038(9) -0.032(8) 0.016(8)
C037 0.071(13) 0.046(10) 0.042(9) -0.021(7) -0.032(10) 0.014(9)
C038 0.057(10) 0.058(11) 0.062(12) -0.043(10) -0.033(9) 0.020(9)
C039 0.048(9) 0.045(10) 0.075(13) -0.034(11) -0.045(10) 0.025(8)
C03A 0.081(12) 0.044(11) 0.048(11) -0.024(9) -0.043(10) 0.024(9)
C03B 0.051(11) 0.067(13) 0.058(10) -0.032(10) -0.032(8) 0.029(9)
C03C 0.044(10) 0.097(15) 0.028(11) -0.023(10) -0.019(9) -0.001(10)
C03D 0.079(12) 0.055(12) 0.043(11) -0.027(10) -0.039(10) 0.024(10)
C03E 0.052(12) 0.079(14) 0.062(9) -0.045(10) -0.034(8) 0.019(9)
C03F 0.048(11) 0.077(14) 0.050(12) -0.033(11) -0.022(8) 0.003(10)
C03G 0.042(12) 0.057(12) 0.056(10) -0.025(10) -0.026(8) 0.016(10)
C03H 0.069(11) 0.072(14) 0.069(10) -0.047(11) -0.034(9) 0.015(10)
C03I 0.060(12) 0.085(14) 0.050(9) -0.049(11) -0.012(8) -0.001(9)
C03J 0.056(11) 0.128(17) 0.043(11) -0.051(12) -0.034(9) 0.010(11)
C03K 0.106(16) 0.046(9) 0.053(12) -0.030(8) -0.019(11) 0.016(10)
C03L 0.083(14) 0.100(14) 0.054(11) -0.057(12) -0.045(10) 0.044(11)
C03M 0.086(16) 0.084(15) 0.091(11) -0.048(12) -0.059(11) 0.031(12)
C03N 0.082(13) 0.102(16) 0.052(13) -0.050(12) -0.039(11) 0.016(11)
C03O 0.077(16) 0.074(15) 0.084(10) -0.035(12) -0.049(11) 0.032(12)
C03P 0.070(13) 0.093(15) 0.066(10) -0.051(11) -0.017(9) -0.008(10)
C03Q 0.084(13) 0.075(14) 0.074(14) -0.052(12) -0.048(12) 0.027(11)
C03R 0.060(13) 0.087(15) 0.046(9) -0.012(11) -0.027(10) 0.036(11)
C03S 0.059(14) 0.111(18) 0.049(11) -0.009(12) -0.026(11) 0.032(13)
C03T 0.075(12) 0.085(15) 0.113(15) -0.055(13) -0.062(12) 0.031(12)
C03U 0.056(12) 0.095(15) 0.051(9) -0.008(11) -0.032(10) 0.037(11)
C03V 0.077(12) 0.105(17) 0.092(13) -0.052(14) -0.033(10) 0.000(11)
C03W 0.073(14) 0.111(17) 0.063(11) -0.056(12) -0.011(11) -0.020(11)
C03X 0.056(13) 0.138(19) 0.054(11) -0.008(12) -0.027(11) 0.041(13)
C03Y 0.079(16) 0.142(16) 0.109(18) -0.095(14) -0.041(14) 0.001(14)
C03Z 0.108(19) 0.109(17) 0.121(16) -0.027(15) -0.092(13) 0.017(15)
C040 0.17(2) 0.121(16) 0.043(9) -0.039(11) -0.051(12) 0.049(14)
C041 0.102(19) 0.13(2) 0.095(12) -0.039(15) -0.073(14) 0.024(15)
C042 0.081(14) 0.120(19) 0.101(14) -0.061(15) -0.032(10) 0.009(12)
C043 0.078(16) 0.13(2) 0.14(2) -0.071(17) -0.051(17) 0.056(15)
C044 0.172(19) 0.129(17) 0.070(16) -0.065(15) -0.075(14) 0.011(16)
C045 0.20(2) 0.042(12) 0.078(17) -0.030(12) -0.019(17) -0.021(13)
C046 0.10(2) 0.16(2) 0.075(13) -0.002(12) -0.066(14) -0.017(17)
C047 0.105(19) 0.17(2) 0.114(15) -0.091(17) -0.075(14) 0.048(17)
C048 0.14(2) 0.116(16) 0.20(2) -0.119(17) -0.129(18) 0.076(15)
C049 0.087(17) 0.166(19) 0.061(12) 0.022(11) -0.051(12) -0.033(13)
C04A 0.28(3) 0.070(15) 0.053(13) -0.016(10) -0.050(15) 0.021(14)
C04B 0.12(2) 0.22(3) 0.13(2) -0.12(2) -0.055(17) -0.013(19)
C04C 0.084(14) 0.21(3) 0.18(2) -0.12(2) -0.078(14) 0.057(17)
C04D 0.28(3) 0.34(3) 0.100(15) -0.168(19) -0.140(18) 0.26(3)
C04E 0.133(17) 0.26(3) 0.10(2) -0.11(2) -0.051(17) 0.096(18)
C04F 0.129(17) 0.37(3) 0.116(17) -0.19(2) -0.100(16) 0.16(2)
C04G 0.19(3) 0.35(3) 0.21(3) -0.25(3) 0.05(2) -0.11(2)
C04H 0.15(2) 0.16(2) 0.093(13) -0.040(17) -0.074(16) 0.073(19)
C04I 0.35(5) 0.44(4) 0.15(2) -0.15(3) -0.18(3) 0.30(4)
C04J 0.14(2) 0.26(4) 0.16(3) -0.12(3) -0.025(18) -0.05(2)
C04K 0.43(5) 0.34(4) 0.069(18) -0.07(2) -0.07(3) 0.35(4)
C04L 0.17(2) 0.15(2) 0.10(2) -0.08(2) -0.046(19) 0.062(17)
C04N 0.09(2) 0.25(3) 0.085(17) 0.03(2) -0.044(15) 0.01(2)
C04O 0.22(3) 0.18(3) 0.115(17) -0.11(2) -0.051(17) 0.03(2)
C04P 0.14(3) 0.092(19) 0.38(5) -0.05(2) -0.10(3) 0.03(2)
C04Q 0.10(2) 0.25(2) 0.089(19) -0.056(18) -0.045(18) 0.09(2)
C04R 0.24(3) 0.16(3) 0.21(3) -0.09(3) -0.13(3) 0.05(2)
C04S 0.133(18) 0.33(3) 0.26(3) -0.18(2) -0.15(2) 0.13(2)
C04T 0.14(2) 0.23(3) 0.32(5) -0.16(3) -0.08(3) 0.02(2)
C04U 0.100(18) 0.23(3) 0.12(2) -0.08(2) -0.023(15) -0.043(17)
C04V 0.21(3) 0.37(5) 0.17(2) -0.21(3) -0.07(2) 0.07(3)
C04Y 0.21(3) 0.16(2) 0.16(2) -0.08(2) -0.10(2) 0.07(2)
C04Z 0.22(3) 0.19(3) 0.23(3) -0.15(3) -0.07(3) 0.09(2)
C050 0.27(4) 0.17(2) 0.14(2) -0.067(19) -0.13(2) 0.08(3)
C051 0.37(5) 0.42(5) 0.11(2) -0.16(3) -0.11(2) 0.26(4)
C052 0.33(4) 0.19(3) 0.23(3) -0.15(3) -0.17(3) 0.15(3)
C053 0.32(4) 0.17(3) 0.35(5) -0.19(3) -0.20(4) 0.14(2)
C054 0.16(2) 0.27(4) 0.26(4) -0.15(4) -0.10(3) 0.11(2)
C055 0.26(4) 0.23(3) 0.14(2) -0.05(2) -0.12(3) 0.03(3)
C056 0.142(18) 0.35(3) 0.29(3) -0.18(3) -0.13(2) 0.14(2)
C057 0.26(4) 0.34(6) 0.36(6) 0.03(5) -0.14(4) -0.18(4)
C74 0.17(2) 0.43(5) 0.45(5) -0.12(4) -0.20(3) 0.04(4)
C73 0.14(2) 0.41(4) 0.31(3) -0.14(3) -0.14(2) 0.13(3)
C75 0.40(4) 0.41(3) 0.14(2) -0.12(2) -0.16(2) 0.31(3)
C76 0.51(5) 0.41(4) 0.20(3) -0.24(3) -0.23(3) 0.34(4)
C77 0.38(4) 0.42(4) 0.113(18) -0.10(2) -0.119(18) 0.32(3)
C78 0.44(4) 0.40(4) 0.16(2) -0.19(2) -0.17(2) 0.22(3)
C79 0.70(13) 0.64(14) 0.73(12) -0.40(13) -0.40(10) 0.05(11)
C80 0.23(3) 0.94(14) 0.23(6) -0.06(7) -0.05(4) -0.24(6)

loop_
_atom_type_symbol
_atom_type_description
_atom_type_scat_dispersion_real
_atom_type_scat_dispersion_imag
_atom_type_scat_source
C C 0.0033 0.0016 'International Tables Vol C Tables 4.2.6.8 and 6.1.1.4'
N N 0.0061 0.0033 'International Tables Vol C Tables 4.2.6.8 and 6.1.1.4'
O O 0.0106 0.0060 'International Tables Vol C Tables 4.2.6.8 and 6.1.1.4'
H H 0.0000 0.0000 'International Tables Vol C Tables 4.2.6.8 and 6.1.1.4'

loop_
_geom_angle_atom_site_label_1
_geom_angle_atom_site_label_2
_geom_angle_atom_site_label_3
_geom_angle
C012 O001 C037 118.8(12)
C022 O002 H199 109.5
C01M O003 C03B 118.8(12)
C61 O004 H200 109.5
C02V O005 H201 109.5
C01C O006 C049 117.3(13)
C00W O007 H202 109.5
C01J O008 H203 109.5
C01F O009 C032 122.5(13)
C017 O00A C03K 116.7(12)
C04D O00B C01P 114.2(13)
C023 O00C C03U 117.9(12)
C02Z O00D C038 117.4(12)
C021 O00E C048 114.7(13)
C02G O00F C03T 110.2(12)
C02Y O00G C03L 119.8(13)
C020 O00H H204 109.5
C035 O00I C040 119.2(15)
C02E N22 C01B 120.4(14)
C02D N21 C00U 123.0(14)
C02Q N20 C014 119.1(15)
C01Z N00M C011 123.0(15)
C030 N00N C031 127.2(15)
C63 C00O C012 116.9(15)
C63 C00O C01O 120.3(14)
C012 C00O C01O 122.8(14)
C02J N00P C018 117.9(14)
C69 C00Q C01M 117.2(15)
C69 C00Q C58 119.7(14)
C01M C00Q C58 123.0(15)
C65 C00R C01C 116.1(15)
C65 C00R C66 120.5(16)
C01C C00R C66 123.0(15)
C00O C63 C01E 123.2(14)
C00O C63 H15 118.4
C01E C63 H15 118.4
C025 C58 C010 118.4(14)
C025 C58 C00Q 119.8(14)
C010 C58 C00Q 121.7(13)
C59 C00U C014 119.3(14)
C59 C00U N21 123.9(13)
C014 C00U N21 116.6(13)
C024 C00V C01F 117.6(16)
C024 C00V C010 120.2(15)
C01F C00V C010 121.9(15)
O007 C00W C60 122.7(16)
O007 C00W C72 116.0(15)
C60 C00W C72 121.3(17)
C02Z C71 C01R 116.9(16)
C02Z C71 C02T 123.0(16)
C01R C71 C02T 119.9(14)
C02X C66 C01O 117.9(15)
C02X C66 C00R 121.2(14)
C01O C66 C00R 120.8(15)
C02H C67 C01J 118.5(16)
C02H C67 C01Z 121.3(15)
C01J C67 C01Z 120.1(15)
C59 C010 C58 118.6(13)
C59 C010 C00V 118.6(13)
C58 C010 C00V 122.7(13)
C02X C011 C018 117.4(16)
C02X C011 N00M 127.0(15)
C018 C011 N00M 114.6(15)
O001 C012 C62 123.2(14)
O001 C012 C00O 114.5(14)
C62 C012 C00O 122.2(15)
C024 C68 C01P 115.5(15)
C024 C68 C01U 121.1(15)
C01P C68 C01U 123.2(15)
C025 C014 C00U 119.2(14)
C025 C014 N20 121.6(14)
C00U C014 N20 118.9(13)
C021 C015 C65 117.4(15)
C021 C015 C01T 123.1(15)
C65 C015 C01T 119.4(15)
O004 C61 C01T 116.5(14)
O004 C61 C01Y 121.6(15)
C01T C61 C01Y 121.9(15)
O00A C017 C01E 114.1(15)
O00A C017 C62 123.4(14)
C01E C017 C62 122.5(16)
C01V C018 C011 120.1(16)
C01V C018 N00P 119.5(14)
C011 C018 N00P 120.2(15)
C00R C65 C015 123.4(16)
C00R C65 H16 118.3
C015 C65 H16 118.3
C02I C70 C022 116.0(15)
C02I C70 C029 124.3(14)
C022 C70 C029 119.6(14)
C02F C01B C031 123.1(18)
C02F C01B N22 121.4(15)
C031 C01B N22 115.2(15)
C00R C01C O006 114.2(15)
C00R C01C C64 121.5(16)
O006 C01C C64 124.3(16)
C00W C60 C034 120.6(17)
C00W C60 C02E 121.4(17)
C034 C60 C02E 117.8(16)
C017 C01E C63 116.7(15)
C017 C01E C72 124.7(15)
C63 C01E C72 118.6(14)
O009 C01F C01S 125.0(16)
O009 C01F C00V 114.7(15)
C01S C01F C00V 120.2(17)
C00W C72 C02P 117.6(15)
C00W C72 C01E 122.9(16)
C02P C72 C01E 119.5(15)
C012 C62 C017 118.5(15)
C012 C62 H17 120.7
C017 C62 H17 120.7
C00U C59 C010 121.5(14)
C00U C59 H1 119.3
C010 C59 H1 119.3
O008 C01J C01U 115.5(15)
O008 C01J C67 121.8(16)
C01U C01J C67 122.7(16)
C00Q C69 C026 125.4(16)
C00Q C69 H31 117.3
C026 C69 H31 117.3
C021 C64 C01C 119.7(16)
C021 C64 H18 120.2
C01C C64 H18 120.2
O003 C01M C02A 123.8(15)
O003 C01M C00Q 117.9(15)
C02A C01M C00Q 118.3(16)
C02G C01N C01R 119.2(17)
C02G C01N C01W 121.7(15)
C01R C01N C01W 119.1(14)
C01V C01O C66 119.0(15)
C01V C01O C00O 117.9(14)
C66 C01O C00O 122.6(14)
C01S C01P C68 121.5(16)
C01S C01P O00B 120.5(15)
C68 C01P O00B 118.0(15)
C033 C01Q C022 117.6(15)
C033 C01Q C02D 122.3(15)
C022 C01Q C02D 120.0(14)
C01N C01R C71 123.0(15)
C01N C01R H2 118.5
C71 C01R H2 118.5
C01P C01S C01F 120.7(16)
C01P C01S H32 119.7
C01F C01S H32 119.7
C01X C01T C61 117.0(15)
C01X C01T C015 122.9(15)
C61 C01T C015 120.1(14)
C01J C01U C02N 114.1(15)
C01J C01U C68 121.4(14)
C02N C01U C68 124.5(15)
C01O C01V C018 121.4(15)
C01O C01V H33 119.3
C018 C01V H33 119.3
C03I C01W C02V 117.7(17)
C03I C01W C01N 121.8(15)
C02V C01W C01N 120.3(16)
C01T C01X C028 122.1(16)
C01T C01X H19 118.9
C028 C01X H19 118.9
C02S C01Y C61 119.3(16)
C02S C01Y C030 120.5(16)
C61 C01Y C030 120.0(15)
N00M C01Z C67 119.3(15)
N00M C01Z H20 120.4
C67 C01Z H20 120.4
O00H C020 C02U 120.7(17)
O00H C020 C027 118.4(16)
C02U C020 C027 120.9(17)
C015 C021 O00E 119.4(16)
C015 C021 C64 121.9(17)
O00E C021 C64 118.8(16)
O002 C022 C01Q 119.7(14)
O002 C022 C70 119.2(14)
C01Q C022 C70 121.0(14)
C02A C023 O00C 123.5(15)
C02A C023 C026 119.3(15)
O00C C023 C026 117.2(15)
C00V C024 C68 124.4(16)
C00V C024 H34 117.8
C68 C024 H34 117.8
C014 C025 C58 122.9(15)
C014 C025 H3 118.6
C58 C025 H3 118.6
C69 C026 C023 116.7(16)
C69 C026 C027 118.8(15)
C023 C026 C027 124.5(15)
C03F C027 C020 118.9(17)
C03F C027 C026 122.7(17)
C020 C027 C026 118.4(15)
C01X C028 C02S 121.5(15)
C01X C028 H21 119.2
C02S C028 H21 119.2
C035 C029 C02B 118.6(17)
C035 C029 C70 124.2(16)
C02B C029 C70 117.3(15)
C023 C02A C01M 123.1(15)
C023 C02A H35 118.4
C01M C02A H35 118.4
C02M C02B C029 119.8(15)
C02M C02B H4 120.1
C029 C02B H4 120.1
C033 C02C C02I 118.1(16)
C033 C02C H5 121.0
C02I C02C H5 121.0
N21 C02D C01Q 122.5(15)
N21 C02D H6 118.7
C01Q C02D H6 118.7
N22 C02E C60 121.6(16)
N22 C02E H22 119.2
C60 C02E H22 119.2
C01B C02F C02T 121.9(16)
C01B C02F H23 119.0
C02T C02F H23 119.0
C01N C02G O00F 122.9(16)
C01N C02G C02L 119.3(17)
O00F C02G C02L 117.7(15)
C039 C02H C67 121.6(16)
C039 C02H H36 119.2
C67 C02H H36 119.2
C70 C02I C02C 124.8(16)
C70 C02I H7 117.6
C02C C02I H7 117.6
N00P C02J C02U 122.2(17)
N00P C02J H24 118.9
C02U C02J H24 118.9
C02W C02K C031 125.4(16)
C02W C02K H25 117.3
C031 C02K H25 117.3
C02Z C02L C02G 121.2(16)
C02Z C02L H8 119.4
C02G C02L H8 119.4
C02Y C02M C02B 119.6(17)
C02Y C02M C02W 122.6(16)
C02B C02M C02W 117.8(14)
C039 C02N C01U 123.5(16)
C039 C02N H37 118.2
C01U C02N H37 118.2
C038 C02O C03H 115.1(13)
C038 C02O H95 108.5
C03H C02O H95 108.5
C038 C02O H96 108.5
C03H C02O H96 108.5
H95 C02O H96 107.5
C03E C02P C72 119.1(16)
C03E C02P H26 120.5
C72 C02P H26 120.5
N20 C02Q C036 122.3(18)
N20 C02Q H9 118.8
C036 C02Q H9 118.8
C02Y C02R C035 118.4(18)
C02Y C02R H10 120.8
C035 C02R H10 120.8
C01Y C02S C028 118.0(16)
C01Y C02S H27 121.0
C028 C02S H27 121.0
C02F C02T C02W 120.1(16)
C02F C02T C71 117.9(14)
C02W C02T C71 121.7(16)
C03C C02U C020 117.7(17)
C03C C02U C02J 120.2(17)
C020 C02U C02J 121.7(16)
O005 C02V C036 122.8(16)
O005 C02V C01W 116.4(16)
C036 C02V C01W 120.8(18)
C02K C02W C02T 116.3(16)
C02K C02W C02M 120.2(14)
C02T C02W C02M 123.4(15)
C011 C02X C66 124.2(16)
C011 C02X H38 117.9
C66 C02X H38 117.9
C02M C02Y O00G 114.5(17)
C02M C02Y C02R 121.5(18)
O00G C02Y C02R 124.0(16)
O00D C02Z C71 115.6(15)
O00D C02Z C02L 124.1(15)
C71 C02Z C02L 120.3(17)
N00N C030 C01Y 121.2(16)
N00N C030 H28 119.4
C01Y C030 H28 119.4
N00N C031 C01B 121.9(17)
N00N C031 C02K 124.5(15)
C01B C031 C02K 113.2(16)
O009 C032 C03M 114.1(14)
O009 C032 H43 108.7
C03M C032 H43 108.7
O009 C032 H44 108.7
C03M C032 H44 108.7
H43 C032 H44 107.6
C02C C033 C01Q 122.4(16)
C02C C033 H11 118.8
C01Q C033 H11 118.8
C03E C034 C60 117.9(16)
C03E C034 H29 121.0
C60 C034 H29 121.0
C029 C035 C02R 122.0(18)
C029 C035 O00I 116.2(17)
C02R C035 O00I 121.7(16)
C03P C036 C02V 117.7(18)
C03P C036 C02Q 121.9(18)
C02V C036 C02Q 119.5(18)
O001 C037 C03A 106.9(12)
O001 C037 H147 110.3
C03A C037 H147 110.3
O001 C037 H148 110.3
C03A C037 H148 110.3
H147 C037 H148 108.6
O00D C038 C02O 106.0(13)
O00D C038 H97 110.5
C02O C038 H97 110.5
O00D C038 H98 110.5
C02O C038 H98 110.5
H97 C038 H98 108.7
C02H C039 C02N 119.3(16)
C02H C039 H39 120.3
C02N C039 H39 120.3
C037 C03A C03D 115.0(14)
C037 C03A H149 108.5
C03D C03A H149 108.5
C037 C03A H150 108.5
C03D C03A H150 108.5
H149 C03A H150 107.5
O003 C03B C03G 108.3(12)
O003 C03B H45 110.0
C03G C03B H45 110.0
O003 C03B H46 110.0
C03G C03B H46 110.0
H45 C03B H46 108.4
C03J C03C C02U 121.6(17)
C03J C03C H40 119.2
C02U C03C H40 119.2
C03N C03D C03A 114.7(14)
C03N C03D H151 108.6
C03A C03D H151 108.6
C03N C03D H152 108.6
C03A C03D H152 108.6
H151 C03D H152 107.6
C034 C03E C02P 123.4(18)
C034 C03E H30 118.3
C02P C03E H30 118.3
C027 C03F C03J 121.8(18)
C027 C03F H41 119.1
C03J C03F H41 119.1
C047 C03G C03B 109.6(15)
C047 C03G H47 109.7
C03B C03G H47 109.7
C047 C03G H48 109.7
C03B C03G H48 109.7
H47 C03G H48 108.2
C02O C03H C03V 114.2(14)
C02O C03H H99 108.7
C03V C03H H99 108.7
C02O C03H H100 108.7
C03V C03H H100 108.7
H99 C03H H100 107.6
C01W C03I C03W 122.0(17)
C01W C03I H12 119.0
C03W C03I H12 119.0
C03C C03J C03F 119.0(17)
C03C C03J H42 120.5
C03F C03J H42 120.5
O00A C03K C045 104.6(15)
O00A C03K H153 110.8
C045 C03K H153 110.8
O00A C03K H154 110.8
C045 C03K H154 110.8
H153 C03K H154 108.9
O00G C03L C044 106.6(14)
O00G C03L H101 110.4
C044 C03L H101 110.4
O00G C03L H102 110.4
C044 C03L H102 110.4
H101 C03L H102 108.6
C032 C03M C03O 118.7(17)
C032 C03M H49 107.6
C03O C03M H49 107.6
C032 C03M H50 107.6
C03O C03M H50 107.6
H49 C03M H50 107.1
C03D C03N C03Q 114.7(15)
C03D C03N H155 108.6
C03Q C03N H155 108.6
C03D C03N H156 108.6
C03Q C03N H156 108.6
H155 C03N H156 107.6
C03M C03O C041 113.2(17)
C03M C03O H51 108.9
C041 C03O H51 108.9
C03M C03O H52 108.9
C041 C03O H52 108.9
H51 C03O H52 107.8
C03W C03P C036 123.7(19)
C03W C03P H13 118.2
C036 C03P H13 118.2
C03N C03Q C04B 115.2(16)
C03N C03Q H157 108.5
C04B C03Q H157 108.5
C03N C03Q H158 108.5
C04B C03Q H158 108.5
H157 C03Q H158 107.5
C03X C03R C03U 109.8(14)
C03X C03R H53 109.7
C03U C03R H53 109.7
C03X C03R H54 109.7
C03U C03R H54 109.7
H53 C03R H54 108.2
C043 C03S C03X 118.0(19)
C043 C03S H55 107.8
C03X C03S H55 107.8
C043 C03S H56 107.8
C03X C03S H56 107.8
H55 C03S H56 107.2
O00F C03T C04C 103.5(15)
O00F C03T H103 111.1
C04C C03T H103 111.1
O00F C03T H104 111.1
C04C C03T H104 111.1
H103 C03T H104 109.0
O00C C03U C03R 106.8(13)
O00C C03U H57 110.4
C03R C03U H57 110.4
O00C C03U H58 110.4
C03R C03U H58 110.4
H57 C03U H58 108.6
C03H C03V C042 115.5(16)
C03H C03V H105 108.4
C042 C03V H105 108.4
C03H C03V H106 108.4
C042 C03V H106 108.4
H105 C03V H106 107.5
C03P C03W C03I 117.8(18)
C03P C03W H14 121.1
C03I C03W H14 121.1
C03R C03X C03S 112.6(15)
C03R C03X H59 109.1
C03S C03X H59 109.1
C03R C03X H60 109.1
C03S C03X H60 109.1
H59 C03X H60 107.8
C04G C03Y C04Q 121(2)
C04G C03Y H159 107.0
C04Q C03Y H159 107.0
C04G C03Y H160 107.0
C04Q C03Y H160 107.0
H159 C03Y H160 106.8
C77 C03Z C048 105.5(15)
C77 C03Z H161 110.6
C048 C03Z H161 110.6
C77 C03Z H162 110.6
C048 C03Z H162 110.6
H161 C03Z H162 108.8
O00I C040 C04A 105.3(17)
O00I C040 H107 110.7
C04A C040 H107 110.7
O00I C040 H108 110.7
C04A C040 H108 110.7
H107 C040 H108 108.8
C04H C041 C03O 115(2)
C04H C041 H61 108.6
C03O C041 H61 108.6
C04H C041 H62 108.6
C03O C041 H62 108.6
H61 C041 H62 107.6
C03V C042 C04U 114.6(17)
C03V C042 H109 108.6
C04U C042 H109 108.6
C03V C042 H110 108.6
C04U C042 H110 108.6
H109 C042 H110 107.6
C03S C043 C04T 122(2)
C03S C043 H63 106.9
C04T C043 H63 106.9
C03S C043 H64 106.9
C04T C043 H64 106.9
H63 C043 H64 106.7
C04J C044 C03L 108.0(18)
C04J C044 H111 110.1
C03L C044 H111 110.1
C04J C044 H112 110.1
C03L C044 H112 110.1
H111 C044 H112 108.4
C04G C045 C03K 122(2)
C04G C045 H163 106.9
C03K C045 H163 106.9
C04G C045 H164 106.9
C03K C045 H164 106.9
H163 C045 H164 106.7
C04I C046 C049 115(3)
C04I C046 H165 108.6
C049 C046 H165 108.6
C04I C046 H166 108.6
C049 C046 H166 108.6
H165 C046 H166 107.5
C03G C047 C04O 110.0(18)
C03G C047 H65 109.7
C04O C047 H65 109.7
C03G C047 H66 109.7
C04O C047 H66 109.7
H65 C047 H66 108.2
O00E C048 C03Z 122.0(17)
O00E C048 H167 106.8
C03Z C048 H167 106.8
O00E C048 H168 106.8
C03Z C048 H168 106.8
H167 C048 H168 106.7
O006 C049 C046 108.8(17)
O006 C049 H169 109.9
C046 C049 H169 109.9
O006 C049 H170 109.9
C046 C049 H170 109.9
H169 C049 H170 108.3
C053 C04A C040 124(2)
C053 C04A H113 106.3
C040 C04A H113 106.3
C053 C04A H114 106.3
C040 C04A H114 106.3
H113 C04A H114 106.4
C03Q C04B H171 109.5
C03Q C04B H172 109.5
H171 C04B H172 109.5
C03Q C04B H173 109.5
H171 C04B H173 109.5
H172 C04B H173 109.5
C04S C04C C03T 106.4(15)
C04S C04C H115 110.4
C03T C04C H115 110.4
C04S C04C H116 110.4
C03T C04C H116 110.4
H115 C04C H116 108.6
O00B C04D C04F 112.7(17)
O00B C04D H67 109.1
C04F C04D H67 109.1
O00B C04D H68 109.1
C04F C04D H68 109.1
H67 C04D H68 107.8
C04F C04E C054 124(3)
C04F C04E H69 106.4
C054 C04E H69 106.4
C04F C04E H70 106.4
C054 C04E H70 106.4
H69 C04E H70 106.5
C04E C04F C04D 113(2)
C04E C04F H71 109.1
C04D C04F H71 109.1
C04E C04F H72 109.1
C04D C04F H72 109.1
H71 C04F H72 107.8
C045 C04G C03Y 128(2)
C045 C04G H174 105.2
C03Y C04G H174 105.2
C045 C04G H175 105.2
C03Y C04G H175 105.2
H174 C04G H175 105.9
C041 C04H C04N 116(2)
C041 C04H H73 108.3
C04N C04H H73 108.3
C041 C04H H74 108.3
C04N C04H H74 108.3
H73 C04H H74 107.4
C046 C04I C050 105(3)
C046 C04I H176 110.7
C050 C04I H176 110.7
C046 C04I H177 110.7
C050 C04I H177 110.7
H176 C04I H177 108.8
C057 C04J C044 118.2(19)
C057 C04J H117 107.8
C044 C04J H117 107.8
C057 C04J H118 107.8
C044 C04J H118 107.8
H117 C04J H118 107.1
C04Z C04K H119 109.5
C04Z C04K H120 109.5
H119 C04K H120 109.5
C04Z C04K H121 109.5
H119 C04K H121 109.5
H120 C04K H121 109.5
C04R C04L C054 118(3)
C04R C04L H75 107.7
C054 C04L H75 107.7
C04R C04L H76 107.7
C054 C04L H76 107.7
H75 C04L H76 107.1
C04H C04N H77 109.5
C04H C04N H78 109.5
H77 C04N H78 109.5
C04H C04N H79 109.5
H77 C04N H79 109.5
H78 C04N H79 109.5
C04V C04O C047 110(2)
C04V C04O H80 109.7
C047 C04O H80 109.7
C04V C04O H81 109.7
C047 C04O H81 109.7
H80 C04O H81 108.2
C04Q C04P H178 109.5
C04Q C04P H179 109.5
H178 C04P H179 109.5
C04Q C04P H180 109.5
H178 C04P H180 109.5
H179 C04P H180 109.5
C03Y C04Q C04P 109(2)
C03Y C04Q H181 109.8
C04P C04Q H181 109.8
C03Y C04Q H182 109.8
C04P C04Q H182 109.8
H181 C04Q H182 108.3
C04L C04R H82 109.5
C04L C04R H83 109.5
H82 C04R H83 109.5
C04L C04R H84 109.5
H82 C04R H84 109.5
H83 C04R H84 109.5
C056 C04S C04C 112.1(16)
C056 C04S H122 109.2
C04C C04S H122 109.2
C056 C04S H123 109.2
C04C C04S H123 109.2
H122 C04S H123 107.9
C043 C04T H85 109.5
C043 C04T H86 109.5
H85 C04T H86 109.5
C043 C04T H87 109.5
H85 C04T H87 109.5
H86 C04T H87 109.5
C042 C04U H124 109.5
C042 C04U H125 109.5
H124 C04U H125 109.5
C042 C04U H126 109.5
H124 C04U H126 109.5
H125 C04U H126 109.5
C04O C04V C051 104(3)
C04O C04V H88 111.0
C051 C04V H88 111.0
C04O C04V H89 111.0
C051 C04V H89 111.0
H88 C04V H89 109.0
C050 C04Y C055 118(2)
C050 C04Y H183 107.7
C055 C04Y H183 107.7
C050 C04Y H184 107.7
C055 C04Y H184 107.7
H183 C04Y H184 107.1
C04K C04Z C052 112.2(18)
C04K C04Z H127 109.2
C052 C04Z H127 109.2
C04K C04Z H128 109.2
C052 C04Z H128 109.2
H127 C04Z H128 107.9
C04Y C050 C04I 134(3)
C04Y C050 H185 103.6
C04I C050 H185 103.6
C04Y C050 H186 103.6
C04I C050 H186 103.6
H185 C050 H186 105.3
C04V C051 H90 109.5
C04V C051 H91 109.5
H90 C051 H91 109.5
C04V C051 H92 109.5
H90 C051 H92 109.5
H91 C051 H92 109.5
C04Z C052 C053 113(2)
C04Z C052 H129 109.0
C053 C052 H129 109.0
C04Z C052 H130 109.0
C053 C052 H130 109.0
H129 C052 H130 107.8
C04A C053 C052 106(3)
C04A C053 H131 110.6
C052 C053 H131 110.6
C04A C053 H132 110.6
C052 C053 H132 110.6
H131 C053 H132 108.8
C04L C054 C04E 114(3)
C04L C054 H93 108.7
C04E C054 H93 108.7
C04L C054 H94 108.7
C04E C054 H94 108.7
H93 C054 H94 107.6
C04Y C055 H187 109.5
C04Y C055 H188 109.5
H187 C055 H188 109.5
C04Y C055 H189 109.5
H187 C055 H189 109.5
H188 C055 H189 109.5
C04S C056 C73 108.1(16)
C04S C056 H133 110.1
C73 C056 H133 110.1
C04S C056 H134 110.1
C73 C056 H134 110.1
H133 C056 H134 108.4
C04J C057 C80 116(2)
C04J C057 H135 108.2
C80 C057 H135 108.2
C04J C057 H136 108.2
C80 C057 H136 108.2
H135 C057 H136 107.3
C73 C74 H137 109.5
C73 C74 H138 109.5
H137 C74 H138 109.5
C73 C74 H139 109.5
H137 C74 H139 109.5
H138 C74 H139 109.5
C74 C73 C056 111.1(18)
C74 C73 H140 109.4
C056 C73 H140 109.4
C74 C73 H141 109.4
C056 C73 H141 109.4
H140 C73 H141 108.0
C77 C75 C78 112.4(19)
C77 C75 H190 109.1
C78 C75 H190 109.1
C77 C75 H191 109.1
C78 C75 H191 109.1
H190 C75 H191 107.9
C78 C76 H205 109.5
C78 C76 H206 109.5
H205 C76 H206 109.5
C78 C76 H207 109.5
H205 C76 H207 109.5
H206 C76 H207 109.5
C75 C77 C03Z 121(2)
C75 C77 H195 107.2
C03Z C77 H195 107.2
C75 C77 H196 107.2
C03Z C77 H196 107.2
H195 C77 H196 106.8
C76 C78 C75 112.7(19)
C76 C78 H197 109.0
C75 C78 H197 109.0
C76 C78 H198 109.0
C75 C78 H198 109.0
H197 C78 H198 107.8
C80 C79 H208 109.5
C80 C79 H209 109.5
H208 C79 H209 109.5
C80 C79 H210 109.5
H208 C79 H210 109.5
H209 C79 H210 109.5
C79 C80 C057 114(2)
C79 C80 H145 108.8
C057 C80 H145 108.8
C79 C80 H146 108.8
C057 C80 H146 108.8
H145 C80 H146 107.7

loop_
_geom_bond_atom_site_label_1
_geom_bond_atom_site_label_2
_geom_bond_distance
O001 C012 1.365(16)
O001 C037 1.413(15)
O002 C022 1.350(15)
O002 H199 0.8400
O003 C01M 1.365(17)
O003 C03B 1.446(16)
O004 C61 1.361(16)
O004 H200 0.8400
O005 C02V 1.367(18)
O005 H201 0.8400
O006 C01C 1.389(17)
O006 C049 1.40(2)
O007 C00W 1.341(16)
O007 H202 0.8400
O008 C01J 1.362(16)
O008 H203 0.8400
O009 C01F 1.355(17)
O009 C032 1.429(17)
O00A C017 1.387(17)
O00A C03K 1.413(17)
O00B C04D 1.33(2)
O00B C01P 1.392(16)
O00C C023 1.382(17)
O00C C03U 1.440(16)
O00D C02Z 1.364(17)
O00D C038 1.443(16)
O00E C021 1.375(17)
O00E C048 1.381(18)
O00F C02G 1.391(17)
O00F C03T 1.461(17)
O00G C02Y 1.372(18)
O00G C03L 1.396(16)
O00H C020 1.344(17)
O00H H204 0.8400
O00I C035 1.388(19)
O00I C040 1.422(18)
N22 C02E 1.303(18)
N22 C01B 1.437(19)
N21 C02D 1.263(16)
N21 C00U 1.440(17)
N20 C02Q 1.267(17)
N20 C014 1.463(17)
N00M C01Z 1.308(16)
N00M C011 1.423(18)
N00N C030 1.257(16)
N00N C031 1.378(19)
C00O C63 1.370(17)
C00O C012 1.421(19)
C00O C01O 1.478(19)
N00P C02J 1.306(17)
N00P C018 1.438(18)
C00Q C69 1.372(19)
C00Q C01M 1.401(19)
C00Q C58 1.491(19)
C00R C65 1.380(18)
C00R C01C 1.39(2)
C00R C66 1.48(2)
C63 C01E 1.419(18)
C63 H15 0.9500
C58 C025 1.385(18)
C58 C010 1.411(18)
C00U C59 1.373(18)
C00U C014 1.406(19)
C00V C024 1.367(19)
C00V C01F 1.374(19)
C00V C010 1.485(19)
C00W C60 1.36(2)
C00W C72 1.41(2)
C71 C02Z 1.389(19)
C71 C01R 1.427(19)
C71 C02T 1.49(2)
C66 C02X 1.377(18)
C66 C01O 1.409(19)
C67 C02H 1.399(18)
C67 C01J 1.43(2)
C67 C01Z 1.463(19)
C010 C59 1.399(17)
C011 C02X 1.362(19)
C011 C018 1.398(19)
C012 C62 1.372(18)
C68 C024 1.381(18)
C68 C01P 1.387(19)
C68 C01U 1.47(2)
C014 C025 1.354(18)
C015 C021 1.338(19)
C015 C65 1.422(18)
C015 C01T 1.487(19)
C61 C01T 1.405(19)
C61 C01Y 1.418(19)
C017 C01E 1.388(19)
C017 C62 1.389(19)
C018 C01V 1.385(18)
C65 H16 0.9500
C70 C02I 1.370(19)
C70 C022 1.438(19)
C70 C029 1.51(2)
C01B C02F 1.342(19)
C01B C031 1.40(2)
C01C C64 1.390(19)
C60 C034 1.40(2)
C60 C02E 1.44(2)
C01E C72 1.498(19)
C01F C01S 1.366(19)
C72 C02P 1.413(19)
C62 H17 0.9500
C59 H1 0.9500
C01J C01U 1.43(2)
C69 C026 1.382(19)
C69 H31 0.9500
C64 C021 1.379(19)
C64 H18 0.9500
C01M C02A 1.386(19)
C01N C02G 1.379(19)
C01N C01R 1.380(19)
C01N C01W 1.52(2)
C01O C01V 1.374(19)
C01P C01S 1.365(19)
C01Q C033 1.407(19)
C01Q C022 1.428(19)
C01Q C02D 1.432(19)
C01R H2 0.9500
C01S H32 0.9500
C01T C01X 1.368(18)
C01U C02N 1.433(19)
C01V H33 0.9500
C01W C03I 1.39(2)
C01W C02V 1.41(2)
C01X C028 1.377(18)
C01X H19 0.9500
C01Y C02S 1.386(19)
C01Y C030 1.46(2)
C01Z H20 0.9500
C020 C02U 1.40(2)
C020 C027 1.41(2)
C023 C02A 1.377(19)
C023 C026 1.39(2)
C024 H34 0.9500
C025 H3 0.9500
C026 C027 1.47(2)
C027 C03F 1.35(2)
C028 C02S 1.403(19)
C028 H21 0.9500
C029 C035 1.35(2)
C029 C02B 1.396(19)
C02A H35 0.9500
C02B C02M 1.391(19)
C02B H4 0.9500
C02C C033 1.363(19)
C02C C02I 1.396(19)
C02C H5 0.9500
C02D H6 0.9500
C02E H22 0.9500
C02F C02T 1.391(19)
C02F H23 0.9500
C02G C02L 1.41(2)
C02H C039 1.366(19)
C02H H36 0.9500
C02I H7 0.9500
C02J C02U 1.45(2)
C02J H24 0.9500
C02K C02W 1.380(19)
C02K C031 1.45(2)
C02K H25 0.9500
C02L C02Z 1.40(2)
C02L H8 0.9500
C02M C02Y 1.35(2)
C02M C02W 1.51(2)
C02N C039 1.412(19)
C02N H37 0.9500
C02O C038 1.488(19)
C02O C03H 1.508(19)
C02O H95 0.9900
C02O H96 0.9900
C02P C03E 1.367(19)
C02P H26 0.9500
C02Q C036 1.45(2)
C02Q H9 0.9500
C02R C02Y 1.37(2)
C02R C035 1.38(2)
C02R H10 0.9500
C02S H27 0.9500
C02T C02W 1.40(2)
C02U C03C 1.39(2)
C02V C036 1.39(2)
C02X H38 0.9500
C030 H28 0.9500
C032 C03M 1.45(2)
C032 H43 0.9900
C032 H44 0.9900
C033 H11 0.9500
C034 C03E 1.36(2)
C034 H29 0.9500
C036 C03P 1.38(2)
C037 C03A 1.516(18)
C037 H147 0.9900
C037 H148 0.9900
C038 H97 0.9900
C038 H98 0.9900
C039 H39 0.9500
C03A C03D 1.54(2)
C03A H149 0.9900
C03A H150 0.9900
C03B C03G 1.532(19)
C03B H45 0.9900
C03B H46 0.9900
C03C C03J 1.38(2)
C03C H40 0.9500
C03D C03N 1.476(18)
C03D H151 0.9900
C03D H152 0.9900
C03E H30 0.9500
C03F C03J 1.39(2)
C03F H41 0.9500
C03G C047 1.49(2)
C03G H47 0.9900
C03G H48 0.9900
C03H C03V 1.52(2)
C03H H99 0.9900
C03H H100 0.9900
C03I C03W 1.39(2)
C03I H12 0.9500
C03J H42 0.9500
C03K C045 1.46(2)
C03K H153 0.9900
C03K H154 0.9900
C03L C044 1.56(2)
C03L H101 0.9900
C03L H102 0.9900
C03M C03O 1.46(2)
C03M H49 0.9900
C03M H50 0.9900
C03N C03Q 1.49(2)
C03N H155 0.9900
C03N H156 0.9900
C03O C041 1.51(2)
C03O H51 0.9900
C03O H52 0.9900
C03P C03W 1.35(2)
C03P H13 0.9500
C03Q C04B 1.51(2)
C03Q H157 0.9900
C03Q H158 0.9900
C03R C03X 1.51(2)
C03R C03U 1.519(19)
C03R H53 0.9900
C03R H54 0.9900
C03S C043 1.53(3)
C03S C03X 1.57(2)
C03S H55 0.9900
C03S H56 0.9900
C03T C04C 1.57(2)
C03T H103 0.9900
C03T H104 0.9900
C03U H57 0.9900
C03U H58 0.9900
C03V C042 1.56(2)
C03V H105 0.9900
C03V H106 0.9900
C03W H14 0.9500
C03X H59 0.9900
C03X H60 0.9900
C03Y C04G 1.54(3)
C03Y C04Q 1.55(3)
C03Y H159 0.9900
C03Y H160 0.9900
C03Z C77 1.519(17)
C03Z C048 1.53(2)
C03Z H161 0.9900
C03Z H162 0.9900
C040 C04A 1.62(3)
C040 H107 0.9900
C040 H108 0.9900
C041 C04H 1.39(2)
C041 H61 0.9900
C041 H62 0.9900
C042 C04U 1.56(2)
C042 H109 0.9900
C042 H110 0.9900
C043 C04T 1.58(3)
C043 H63 0.9900
C043 H64 0.9900
C044 C04J 1.531(17)
C044 H111 0.9900
C044 H112 0.9900
C045 C04G 1.377(17)
C045 H163 0.9900
C045 H164 0.9900
C046 C04I 1.40(3)
C046 C049 1.56(2)
C046 H165 0.9900
C046 H166 0.9900
C047 C04O 1.59(3)
C047 H65 0.9900
C047 H66 0.9900
C048 H167 0.9900
C048 H168 0.9900
C049 H169 0.9900
C049 H170 0.9900
C04A C053 1.53(3)
C04A H113 0.9900
C04A H114 0.9900
C04B H171 0.9800
C04B H172 0.9800
C04B H173 0.9800
C04C C04S 1.554(17)
C04C H115 0.9900
C04C H116 0.9900
C04D C04F 1.55(2)
C04D H67 0.9900
C04D H68 0.9900
C04E C04F 1.54(3)
C04E C054 1.73(4)
C04E H69 0.9900
C04E H70 0.9900
C04F H71 0.9900
C04F H72 0.9900
C04G H174 0.9900
C04G H175 0.9900
C04H C04N 1.60(3)
C04H H73 0.9900
C04H H74 0.9900
C04I C050 1.56(3)
C04I H176 0.9900
C04I H177 0.9900
C04J C057 1.442(19)
C04J H117 0.9900
C04J H118 0.9900
C04K C04Z 1.496(18)
C04K H119 0.9800
C04K H120 0.9800
C04K H121 0.9800
C04L C04R 1.53(3)
C04L C054 1.60(3)
C04L H75 0.9900
C04L H76 0.9900
C04N H77 0.9800
C04N H78 0.9800
C04N H79 0.9800
C04O C04V 1.53(3)
C04O H80 0.9900
C04O H81 0.9900
C04P C04Q 1.60(4)
C04P H178 0.9800
C04P H179 0.9800
C04P H180 0.9800
C04Q H181 0.9900
C04Q H182 0.9900
C04R H82 0.9800
C04R H83 0.9800
C04R H84 0.9800
C04S C056 1.506(18)
C04S H122 0.9900
C04S H123 0.9900
C04T H85 0.9800
C04T H86 0.9800
C04T H87 0.9800
C04U H124 0.9800
C04U H125 0.9800
C04U H126 0.9800
C04V C051 1.60(3)
C04V H88 0.9900
C04V H89 0.9900
C04Y C050 1.55(3)
C04Y C055 1.56(3)
C04Y H183 0.9900
C04Y H184 0.9900
C04Z C052 1.565(18)
C04Z H127 0.9900
C04Z H128 0.9900
C050 H185 0.9900
C050 H186 0.9900
C051 H90 0.9800
C051 H91 0.9800
C051 H92 0.9800
C052 C053 1.66(4)
C052 H129 0.9900
C052 H130 0.9900
C053 H131 0.9900
C053 H132 0.9900
C054 H93 0.9900
C054 H94 0.9900
C055 H187 0.9800
C055 H188 0.9800
C055 H189 0.9800
C056 C73 1.570(18)
C056 H133 0.9900
C056 H134 0.9900
C057 C80 1.55(2)
C057 H135 0.9900
C057 H136 0.9900
C74 C73 1.511(19)
C74 H137 0.9800
C74 H138 0.9800
C74 H139 0.9800
C73 H140 0.9900
C73 H141 0.9900
C75 C77 1.488(19)
C75 C78 1.555(19)
C75 H190 0.9900
C75 H191 0.9900
C76 C78 1.500(18)
C76 H205 0.9800
C76 H206 0.9800
C76 H207 0.9800
C77 H195 0.9900
C77 H196 0.9900
C78 H197 0.9900
C78 H198 0.9900
C79 C80 1.52(2)
C79 H208 0.9800
C79 H209 0.9800
C79 H210 0.9800
C80 H145 0.9900
C80 H146 0.9900

loop_
_geom_hbond_atom_site_label_D
_geom_hbond_atom_site_label_H
_geom_hbond_atom_site_label_A
_geom_hbond_distance_DH
_geom_hbond_distance_HA
_geom_hbond_distance_DA
_geom_hbond_angle_DHA
_geom_hbond_site_symmetry_A
_geom_hbond_publ_flag
O002 H199 N21 0.84 1.81 2.542(15) 145.1 . yes
O004 H200 N00N 0.84 1.82 2.555(16) 145.4 . yes
O005 H201 N20 0.84 1.86 2.592(15) 145.2 . yes
O007 H202 N22 0.84 1.87 2.595(16) 143.1 . yes
O008 H203 N00M 0.84 1.83 2.538(17) 141.1 . yes
O00H H204 N00P 0.84 1.85 2.601(16) 148.7 . yes
C02O H96 O007 0.99 2.66 3.495(18) 142.0 2_666 yes
C032 H43 O009 0.99 2.66 3.435(19) 135.5 2_556 yes
C03A H150 O00H 0.99 2.58 3.337(18) 132.9 2_665 yes
C046 H165 O001 0.99 2.51 3.41(3) 150.4 . yes
O002 H199 N21 0.84 1.81 2.542(15) 145.1 . yes
O004 H200 N00N 0.84 1.82 2.555(16) 145.4 . yes

loop_
_geom_torsion_atom_site_label_1
_geom_torsion_atom_site_label_2
_geom_torsion_atom_site_label_3
_geom_torsion_atom_site_label_4
_geom_torsion
C012 C00O C63 C01E 0(2)
C01O C00O C63 C01E -177.2(14)
C69 C00Q C58 C025 128.4(16)
C01M C00Q C58 C025 -49(2)
C69 C00Q C58 C010 -48(2)
C01M C00Q C58 C010 134.6(16)
C02D N21 C00U C59 -33(2)
C02D N21 C00U C014 152.1(16)
C65 C00R C66 C02X -59(2)
C01C C00R C66 C02X 127.5(16)
C65 C00R C66 C01O 117.4(16)
C01C C00R C66 C01O -56(2)
C025 C58 C010 C59 -4(2)
C00Q C58 C010 C59 172.6(14)
C025 C58 C010 C00V 179.6(14)
C00Q C58 C010 C00V -4(2)
C024 C00V C010 C59 -64.9(19)
C01F C00V C010 C59 121.2(16)
C024 C00V C010 C58 111.6(17)
C01F C00V C010 C58 -62(2)
C01Z N00M C011 C02X -40(2)
C01Z N00M C011 C018 151.8(14)
C037 O001 C012 C62 -1(2)
C037 O001 C012 C00O 178.3(13)
C63 C00O C012 O001 179.9(12)
C01O C00O C012 O001 -3(2)
C63 C00O C012 C62 -1(2)
C01O C00O C012 C62 176.1(15)
C59 C00U C014 C025 -2(2)
N21 C00U C014 C025 172.7(14)
C59 C00U C014 N20 -176.2(14)
N21 C00U C014 N20 -1(2)
C02Q N20 C014 C025 123.9(17)
C02Q N20 C014 C00U -62(2)
C03K O00A C017 C01E -168.0(14)
C03K O00A C017 C62 12(2)
C02X C011 C018 C01V -1(2)
N00M C011 C018 C01V 168.2(13)
C02X C011 C018 N00P -175.4(14)
N00M C011 C018 N00P -6(2)
C02J N00P C018 C01V 129.5(15)
C02J N00P C018 C011 -56(2)
C01C C00R C65 C015 2(2)
C66 C00R C65 C015 -171.9(13)
C021 C015 C65 C00R 0(2)
C01T C015 C65 C00R 176.6(13)
C02E N22 C01B C02F 116.3(17)
C02E N22 C01B C031 -69.6(19)
C65 C00R C01C O006 175.4(11)
C66 C00R C01C O006 -11(2)
C65 C00R C01C C64 -1(2)
C66 C00R C01C C64 172.1(13)
C049 O006 C01C C00R 159.4(16)
C049 O006 C01C C64 -24(2)
O007 C00W C60 C034 -177.7(14)
C72 C00W C60 C034 2(2)
O007 C00W C60 C02E 7(2)
C72 C00W C60 C02E -173.4(14)
O00A C017 C01E C63 -179.7(13)
C62 C017 C01E C63 0(2)
O00A C017 C01E C72 1(2)
C62 C017 C01E C72 -179.3(15)
C00O C63 C01E C017 1(2)
C00O C63 C01E C72 179.9(14)
C032 O009 C01F C01S 5(2)
C032 O009 C01F C00V -174.8(13)
C024 C00V C01F O009 177.9(12)
C010 C00V C01F O009 -8(2)
C024 C00V C01F C01S -2(2)
C010 C00V C01F C01S 171.7(13)
O007 C00W C72 C02P 176.9(12)
C60 C00W C72 C02P -2(2)
O007 C00W C72 C01E -5(2)
C60 C00W C72 C01E 175.2(13)
C017 C01E C72 C00W 131.4(17)
C63 C01E C72 C00W -48(2)
C017 C01E C72 C02P -51(2)
C63 C01E C72 C02P 129.9(15)
O001 C012 C62 C017 -179.4(13)
C00O C012 C62 C017 1(2)
O00A C017 C62 C012 178.7(14)
C01E C017 C62 C012 -1(2)
C014 C00U C59 C010 -2(2)
N21 C00U C59 C010 -176.1(14)
C58 C010 C59 C00U 5(2)
C00V C010 C59 C00U -178.8(14)
C02H C67 C01J O008 -176.4(13)
C01Z C67 C01J O008 1(2)
C02H C67 C01J C01U 2(2)
C01Z C67 C01J C01U 179.6(13)
C01M C00Q C69 C026 -1(2)
C58 C00Q C69 C026 -178.6(13)
C00R C01C C64 C021 -1(2)
O006 C01C C64 C021 -177.0(13)
C03B O003 C01M C02A -16(2)
C03B O003 C01M C00Q 165.9(13)
C69 C00Q C01M O003 179.0(13)
C58 C00Q C01M O003 -4(2)
C69 C00Q C01M C02A 1(2)
C58 C00Q C01M C02A 178.2(14)
C02X C66 C01O C01V 0(2)
C00R C66 C01O C01V -177.2(14)
C02X C66 C01O C00O 171.2(14)
C00R C66 C01O C00O -6(2)
C63 C00O C01O C01V 123.8(16)
C012 C00O C01O C01V -53(2)
C63 C00O C01O C66 -48(2)
C012 C00O C01O C66 135.5(15)
C024 C68 C01P C01S -2(2)
C01U C68 C01P C01S -178.7(14)
C024 C68 C01P O00B 178.7(12)
C01U C68 C01P O00B 2(2)
C04D O00B C01P C01S 64(2)
C04D O00B C01P C68 -117(2)
C02G C01N C01R C71 3(2)
C01W C01N C01R C71 -178.7(13)
C02Z C71 C01R C01N 2(2)
C02T C71 C01R C01N -172.4(13)
C68 C01P C01S C01F 2(2)
O00B C01P C01S C01F -179.2(13)
O009 C01F C01S C01P -179.6(14)
C00V C01F C01S C01P 1(2)
O004 C61 C01T C01X 176.4(13)
C01Y C61 C01T C01X -1(2)
O004 C61 C01T C015 -3(2)
C01Y C61 C01T C015 178.8(14)
C021 C015 C01T C01X -54(2)
C65 C015 C01T C01X 129.3(15)
C021 C015 C01T C61 125.5(17)
C65 C015 C01T C61 -51.0(19)
O008 C01J C01U C02N 174.8(12)
C67 C01J C01U C02N -3(2)
O008 C01J C01U C68 -5(2)
C67 C01J C01U C68 177.0(13)
C024 C68 C01U C01J -44(2)
C01P C68 C01U C01J 131.8(15)
C024 C68 C01U C02N 136.0(15)
C01P C68 C01U C02N -48(2)
C66 C01O C01V C018 0(2)
C00O C01O C01V C018 -171.7(14)
C011 C018 C01V C01O 1(2)
N00P C018 C01V C01O 174.9(14)
C02G C01N C01W C03I -58(2)
C01R C01N C01W C03I 123.0(17)
C02G C01N C01W C02V 126.7(16)
C01R C01N C01W C02V -52(2)
C61 C01T C01X C028 -1(2)
C015 C01T C01X C028 179.2(14)
O004 C61 C01Y C02S -176.9(14)
C01T C61 C01Y C02S 1(2)
O004 C61 C01Y C030 -1(2)
C01T C61 C01Y C030 177.2(14)
C011 N00M C01Z C67 178.2(13)
C02H C67 C01Z N00M 174.6(13)
C01J C67 C01Z N00M -3(2)
C65 C015 C021 O00E 177.1(12)
C01T C015 C021 O00E 1(2)
C65 C015 C021 C64 -2(2)
C01T C015 C021 C64 -178.6(13)
C048 O00E C021 C015 -107.4(17)
C048 O00E C021 C64 71.8(19)
C01C C64 C021 C015 2(2)
C01C C64 C021 O00E -176.7(13)
C033 C01Q C022 O002 -173.4(14)
C02D C01Q C022 O002 9(2)
C033 C01Q C022 C70 3(2)
C02D C01Q C022 C70 -174.5(14)
C02I C70 C022 O002 174.2(14)
C029 C70 C022 O002 -10(2)
C02I C70 C022 C01Q -2(2)
C029 C70 C022 C01Q 173.9(15)
C03U O00C C023 C02A 0(2)
C03U O00C C023 C026 -178.1(14)
C01F C00V C024 C68 2(2)
C010 C00V C024 C68 -172.3(13)
C01P C68 C024 C00V 0(2)
C01U C68 C024 C00V 177.0(14)
C00U C014 C025 C58 3(2)
N20 C014 C025 C58 176.7(14)
C010 C58 C025 C014 0(2)
C00Q C58 C025 C014 -176.3(15)
C00Q C69 C026 C023 1(2)
C00Q C69 C026 C027 -179.1(15)
C02A C023 C026 C69 0(2)
O00C C023 C026 C69 178.2(13)
C02A C023 C026 C027 179.9(15)
O00C C023 C026 C027 -2(2)
O00H C020 C027 C03F 178.0(14)
C02U C020 C027 C03F -5(2)
O00H C020 C027 C026 -5(2)
C02U C020 C027 C026 172.5(14)
C69 C026 C027 C03F 119.6(17)
C023 C026 C027 C03F -60(2)
C69 C026 C027 C020 -57(2)
C023 C026 C027 C020 122.7(17)
C01T C01X C028 C02S 3(2)
C02I C70 C029 C035 -44(2)
C022 C70 C029 C035 140.5(16)
C02I C70 C029 C02B 136.8(16)
C022 C70 C029 C02B -39(2)
O00C C023 C02A C01M -178.4(13)
C026 C023 C02A C01M 0(2)
O003 C01M C02A C023 -178.2(14)
C00Q C01M C02A C023 0(2)
C035 C029 C02B C02M -2(2)
C70 C029 C02B C02M 177.2(13)
C00U N21 C02D C01Q 179.0(14)
C033 C01Q C02D N21 173.7(16)
C022 C01Q C02D N21 -9(3)
C01B N22 C02E C60 170.5(14)
C00W C60 C02E N22 -12(2)
C034 C60 C02E N22 172.7(15)
C031 C01B C02F C02T 0(2)
N22 C01B C02F C02T 174.0(14)
C01R C01N C02G O00F 179.3(13)
C01W C01N C02G O00F 1(2)
C01R C01N C02G C02L -4(2)
C01W C01N C02G C02L 177.0(14)
C03T O00F C02G C01N -74.3(18)
C03T O00F C02G C02L 109.4(15)
C01J C67 C02H C039 2(2)
C01Z C67 C02H C039 -175.6(14)
C022 C70 C02I C02C -2(2)
C029 C70 C02I C02C -177.2(16)
C033 C02C C02I C70 4(3)
C018 N00P C02J C02U 164.4(14)
C01N C02G C02L C02Z 2(2)
O00F C02G C02L C02Z 178.5(13)
C029 C02B C02M C02Y 1(2)
C029 C02B C02M C02W -177.1(13)
C01J C01U C02N C039 2(2)
C68 C01U C02N C039 -178.9(14)
C00W C72 C02P C03E 2(2)
C01E C72 C02P C03E -176.2(13)
C014 N20 C02Q C036 166.9(13)
C61 C01Y C02S C028 2(2)
C030 C01Y C02S C028 -174.7(15)
C01X C028 C02S C01Y -4(2)
C01B C02F C02T C02W 0(2)
C01B C02F C02T C71 -173.0(14)
C02Z C71 C02T C02F -56(2)
C01R C71 C02T C02F 118.0(16)
C02Z C71 C02T C02W 131.6(16)
C01R C71 C02T C02W -55(2)
O00H C020 C02U C03C -179.5(14)
C027 C020 C02U C03C 3(2)
O00H C020 C02U C02J 8(2)
C027 C020 C02U C02J -169.4(14)
N00P C02J C02U C03C 179.3(14)
N00P C02J C02U C020 -8(2)
C03I C01W C02V O005 176.3(14)
C01N C01W C02V O005 -9(2)
C03I C01W C02V C036 -4(2)
C01N C01W C02V C036 171.5(15)
C031 C02K C02W C02T 0(2)
C031 C02K C02W C02M 177.5(14)
C02F C02T C02W C02K 0(2)
C71 C02T C02W C02K 172.3(14)
C02F C02T C02W C02M -177.3(14)
C71 C02T C02W C02M -5(2)
C02Y C02M C02W C02K 114.6(17)
C02B C02M C02W C02K -67.4(19)
C02Y C02M C02W C02T -69(2)
C02B C02M C02W C02T 109.5(17)
C018 C011 C02X C66 1(2)
N00M C011 C02X C66 -166.8(15)
C01O C66 C02X C011 0(2)
C00R C66 C02X C011 176.6(15)
C02B C02M C02Y O00G 179.1(13)
C02W C02M C02Y O00G -3(2)
C02B C02M C02Y C02R 2(2)
C02W C02M C02Y C02R -179.8(14)
C03L O00G C02Y C02M -170.8(13)
C03L O00G C02Y C02R 6(2)
C035 C02R C02Y C02M -4(2)
C035 C02R C02Y O00G 179.0(14)
C038 O00D C02Z C71 172.5(12)
C038 O00D C02Z C02L -5(2)
C01R C71 C02Z O00D 178.5(12)
C02T C71 C02Z O00D -8(2)
C01R C71 C02Z C02L -4(2)
C02T C71 C02Z C02L 169.7(14)
C02G C02L C02Z O00D 179.5(14)
C02G C02L C02Z C71 2(2)
C031 N00N C030 C01Y 179.7(15)
C02S C01Y C030 N00N 176.1(15)
C61 C01Y C030 N00N 0(2)
C030 N00N C031 C01B 148.2(17)
C030 N00N C031 C02K -39(3)
C02F C01B C031 N00N 173.3(15)
N22 C01B C031 N00N -1(2)
C02F C01B C031 C02K 0(2)
N22 C01B C031 C02K -174.3(13)
C02W C02K C031 N00N -173.6(15)
C02W C02K C031 C01B 0(2)
C01F O009 C032 C03M -99.2(17)
C02I C02C C033 C01Q -3(3)
C022 C01Q C033 C02C 0(2)
C02D C01Q C033 C02C 177.0(15)
C00W C60 C034 C03E 0(2)
C02E C60 C034 C03E 175.3(14)
C02B C029 C035 C02R 0(2)
C70 C029 C035 C02R -179.4(15)
C02B C029 C035 O00I 179.6(13)
C70 C029 C035 O00I 0(2)
C02Y C02R C035 C029 3(2)
C02Y C02R C035 O00I -176.4(14)
C040 O00I C035 C029 161.7(15)
C040 O00I C035 C02R -18(2)
O005 C02V C036 C03P -178.5(15)
C01W C02V C036 C03P 1(2)
O005 C02V C036 C02Q 12(2)
C01W C02V C036 C02Q -168.5(14)
N20 C02Q C036 C03P 175.0(17)
N20 C02Q C036 C02V -16(2)
C012 O001 C037 C03A 175.9(12)
C02Z O00D C038 C02O -176.1(12)
C03H C02O C038 O00D 64.2(17)
C67 C02H C039 C02N -4(2)
C01U C02N C039 C02H 2(2)
O001 C037 C03A C03D 62.3(17)
C01M O003 C03B C03G -174.0(13)
C020 C02U C03C C03J -1(2)
C02J C02U C03C C03J 171.9(15)
C037 C03A C03D C03N -179.8(14)
C60 C034 C03E C02P -1(2)
C72 C02P C03E C034 0(2)
C020 C027 C03F C03J 4(2)
C026 C027 C03F C03J -173.4(16)
O003 C03B C03G C047 67.6(18)
C038 C02O C03H C03V 172.9(15)
C02V C01W C03I C03W 3(3)
C01N C01W C03I C03W -172.3(16)
C02U C03C C03J C03F 0(3)
C027 C03F C03J C03C -1(3)
C017 O00A C03K C045 173.3(15)
C02Y O00G C03L C044 176.3(14)
O009 C032 C03M C03O 75(2)
C03A C03D C03N C03Q 175.9(14)
C032 C03M C03O C041 170.0(17)
C02V C036 C03P C03W 2(3)
C02Q C036 C03P C03W 171.6(17)
C03D C03N C03Q C04B 178.1(16)
C02G O00F C03T C04C 165.1(15)
C023 O00C C03U C03R -177.5(14)
C03X C03R C03U O00C -177.8(15)
C02O C03H C03V C042 173.7(16)
C036 C03P C03W C03I -3(3)
C01W C03I C03W C03P 0(3)
C03U C03R C03X C03S -176.2(17)
C043 C03S C03X C03R 72(2)
C035 O00I C040 C04A 178.5(15)
C03M C03O C041 C04H -176(2)
C03H C03V C042 C04U 174.0(19)
C03X C03S C043 C04T 63(3)
O00G C03L C044 C04J -60(2)
O00A C03K C045 C04G 106(3)
C03B C03G C047 C04O 177.0(17)
C021 O00E C048 C03Z 152.9(17)
C77 C03Z C048 O00E -86(2)
C01C O006 C049 C046 -175.9(16)
C04I C046 C049 O006 -78(3)
O00I C040 C04A C053 49(3)
O00F C03T C04C C04S 178.7(19)
C01P O00B C04D C04F 170(2)
C054 C04E C04F C04D -55(3)
O00B C04D C04F C04E -58(4)
C03K C045 C04G C03Y 169(3)
C04Q C03Y C04G C045 -106(4)
C03O C041 C04H C04N 170(2)
C049 C046 C04I C050 -173(2)
C03L C044 C04J C057 -169(3)
C03G C047 C04O C04V -180(2)
C04G C03Y C04Q C04P -171(2)
C03T C04C C04S C056 171(3)
C047 C04O C04V C051 -173(2)
C055 C04Y C050 C04I 180(3)
C046 C04I C050 C04Y 33(6)
C04K C04Z C052 C053 -172(3)
C040 C04A C053 C052 58(3)
C04Z C052 C053 C04A 175(2)
C04R C04L C054 C04E -175(2)
C04F C04E C054 C04L -165(2)
C04C C04S C056 C73 176(3)
C044 C04J C057 C80 179(4)
C04S C056 C73 C74 168(4)
C78 C75 C77 C03Z -170(3)
C048 C03Z C77 C75 -160(3)
C77 C75 C78 C76 -172(3)
C04J C057 C80 C79 41(8)
